data_1575840
loop_
_publ_author_name
'Hsu, Ying-Feng'
'Cheng, Shih-Ying'
'Cheng, Che-An'
'Kang, Yu-Hsuan'
'Liu, Yi-Hung'
'Kong, Kien Voon'
'Yang, Jye-Shane'

_publ_section_title
;
 Assembly-dependent thermochromic and photochromic luminescence in
 pentiptycene-based homoleptic gold(I) alkynyl clusters
 [(AuC&#xe002;CR)<sub><i>n</i></sub>].
;
_journal_issue 41
_journal_name_full 'Dalton transactions (Cambridge, England : 2003)'
_journal_page_first 15581
_journal_page_last 15587
_journal_paper_doi 10.1039/d5dt02075a
_journal_volume 54
_journal_year 2025
_chemical_formula_sum 'C280 H258 Au6 Cl8 O6'
_chemical_formula_weight 5184.25
_space_group_crystal_system triclinic
_space_group_IT_number 2
_space_group_name_Hall '-P 1'
_space_group_name_H-M_alt 'P -1'
_atom_sites_solution_hydrogens geom
_audit_creation_method SHELXL-2019/3
_audit_update_record
;
2025-08-29 deposited with the CCDC.	2025-09-19 downloaded from the CCDC.
;
_cell_angle_alpha 81.7348(18)
_cell_angle_beta 79.7347(16)
_cell_angle_gamma 72.6396(16)
_cell_formula_units_Z 2
_cell_length_a 19.0646(13)
_cell_length_b 21.1749(14)
_cell_length_c 30.677(2)
_cell_measurement_reflns_used 9776
_cell_measurement_temperature 100(2)
_cell_measurement_theta_max 28.66
_cell_measurement_theta_min 2.18
_cell_volume 11576.5(13)
_computing_cell_refinement 'SAINT V8.40B (Bruker AXS LLC, 2019)'
_computing_data_collection 'Bruker APEX4'
_computing_data_reduction 'SAINT V8.40B (Bruker AXS LLC, 2019)'
_computing_molecular_graphics 'Bruker SHELXTL'
_computing_publication_material 'Bruker SHELXTL'
_computing_structure_refinement 'SHELXL-2019/2 (Sheldrick, 2019)'
_computing_structure_solution 'SHELXT 2018/2 (Sheldrick, 2018)'
_diffrn_ambient_temperature 100(2)
_diffrn_measured_fraction_theta_full 1.000
_diffrn_measured_fraction_theta_max 0.994
_diffrn_measurement_device_type 'Bruker D8 VENTURE'
_diffrn_measurement_method '\w and \f scans'
_diffrn_radiation_type MoK\a
_diffrn_radiation_wavelength 0.71073
_diffrn_reflns_av_R_equivalents 0.0446
_diffrn_reflns_av_unetI/netI 0.0347
_diffrn_reflns_Laue_measured_fraction_full 1.000
_diffrn_reflns_Laue_measured_fraction_max 0.994
_diffrn_reflns_limit_h_max 25
_diffrn_reflns_limit_h_min -25
_diffrn_reflns_limit_k_max 28
_diffrn_reflns_limit_k_min -28
_diffrn_reflns_limit_l_max 41
_diffrn_reflns_limit_l_min -41
_diffrn_reflns_number 411280
_diffrn_reflns_point_group_measured_fraction_full 1.000
_diffrn_reflns_point_group_measured_fraction_max 0.994
_diffrn_reflns_theta_full 25.242
_diffrn_reflns_theta_max 28.747
_diffrn_reflns_theta_min 1.289
_diffrn_source 'microfocus sealed tube'
_exptl_absorpt_coefficient_mu 3.939
_exptl_absorpt_correction_T_max 1.0000
_exptl_absorpt_correction_T_min 0.8479
_exptl_absorpt_correction_type multi-scan
_exptl_absorpt_process_details
; 
Krause, L., Herbst-Irmer, R., Sheldrick, G. M., Stalke, D. (2015). 
"Comparison of silver and molybdenum microfocus X-ray sources for 
single-crystal structure determination" 
J. Appl. Cryst. 48, 3-10. 
doi:10.1107/S1600576714022985 
;
_exptl_crystal_colour colourless
_exptl_crystal_density_diffrn 1.487
_exptl_crystal_description prism
_exptl_crystal_F_000 5192
_exptl_crystal_size_max 0.200
_exptl_crystal_size_mid 0.100
_exptl_crystal_size_min 0.100
_refine_diff_density_max 2.836
_refine_diff_density_min -2.772
_refine_diff_density_rms 0.200
_refine_ls_extinction_method none
_refine_ls_goodness_of_fit_ref 1.157
_refine_ls_hydrogen_treatment constr
_refine_ls_matrix_type full
_refine_ls_number_parameters 2552
_refine_ls_number_reflns 59744
_refine_ls_number_restraints 687
_refine_ls_restrained_S_all 1.165
_refine_ls_R_factor_all 0.0567
_refine_ls_R_factor_gt 0.0425
_refine_ls_shift/su_max 0.060
_refine_ls_shift/su_mean 0.001
_refine_ls_structure_factor_coef Fsqd
_refine_ls_weighting_details 'w=1/[\s^2^(Fo^2^)+(0.1000P)^2^] where P=(Fo^2^+2Fc^2^)/3'
_refine_ls_weighting_scheme calc
_refine_ls_wR_factor_gt 0.1426
_refine_ls_wR_factor_ref 0.1559
_reflns_Friedel_coverage 0.000
_reflns_number_gt 48368
_reflns_number_total 59744
_reflns_threshold_expression 'I > 2\s(I)'
_cod_data_source_file d5dt02075a2.cif
_cod_data_source_block 1G66
_cod_depositor_comments
;
The following automatic conversions were performed:

data item '_exptl_absorpt_correction_type' value 'Multi-Scan' was
changed to 'multi-scan' in accordance with the
/home/data/users/saulius/crontab/automatic-downloads/rss-feeds/RSC/lib/dictionaries/cif_core.dic
dictionary named 'cif_core.dic' version 2.4.2 last updated on
2011-04-26.

Automatic conversion script
Id: cif_fix_values 8170 2020-07-09 18:12:32Z antanas 

 Adding full bibliography for 1575839--1575840.cif.
;
_cod_original_cell_volume 11576.5(14)
_cod_database_code 1575840
_shelx_shelxl_version_number 2019/3
_shelx_space_group_comment
; 
The symmetry employed for this shelxl refinement is uniquely defined 
by the following loop, which should always be used as a source of 
symmetry information in preference to the above space-group names. 
They are only intended as comments. 
;
_shelx_estimated_absorpt_t_min 0.506
_shelx_estimated_absorpt_t_max 0.694

loop_
_space_group_symop_operation_xyz
'x, y, z'
'-x, -y, -z'

loop_
_atom_site_label
_atom_site_type_symbol
_atom_site_fract_x
_atom_site_fract_y
_atom_site_fract_z
_atom_site_U_iso_or_equiv
_atom_site_adp_type
_atom_site_occupancy
_atom_site_site_symmetry_order
_atom_site_calc_flag
_atom_site_refinement_flags_posn
_atom_site_refinement_flags_adp
_atom_site_refinement_flags_occupancy
_atom_site_disorder_assembly
_atom_site_disorder_group
Au1 Au 1.47557(2) 0.37425(2) 0.07171(2) 0.02681(5) Uani 1 1 d . . . . .
Au2 Au 1.37184(2) 0.59421(2) -0.04445(2) 0.02491(5) Uani 1 1 d . . . . .
Au3 Au 1.35413(2) 0.45791(2) 0.01384(2) 0.02682(5) Uani 1 1 d . . . . .
O1 O 1.8778(2) 0.11824(18) -0.06354(12) 0.0408(9) Uani 1 1 d . . . . .
O2 O 1.3075(2) 0.25489(17) -0.14594(13) 0.0418(9) Uani 1 1 d . . . . .
O3 O 1.32257(18) 0.42986(19) 0.30330(11) 0.0349(8) Uani 1 1 d . . . . .
C1 C 1.8208(3) 0.1639(2) -0.04245(17) 0.0315(10) Uani 1 1 d . . . . .
C2 C 1.8114(3) 0.2317(2) -0.05364(16) 0.0293(10) Uani 1 1 d . . . . .
C3 C 1.7525(3) 0.2787(2) -0.03243(16) 0.0280(10) Uani 1 1 d . . . . .
C4 C 1.7008(2) 0.2594(2) 0.00144(16) 0.0268(9) Uani 1 1 d . . . . .
C5 C 1.7110(3) 0.1906(2) 0.01311(16) 0.0292(10) Uani 1 1 d . . . . .
C6 C 1.7703(3) 0.1440(2) -0.00809(17) 0.0340(11) Uani 1 1 d . . . . .
C7 C 1.7724(3) 0.0718(2) 0.01000(18) 0.0357(11) Uani 1 1 d . . . . .
H7 H 1.815907 0.038210 -0.004479 0.043 Uiso 1 1 calc R U . . .
C8 C 1.7707(3) 0.0692(3) 0.05965(17) 0.0356(11) Uani 1 1 d . . . . .
C9 C 1.8215(3) 0.0260(3) 0.0849(2) 0.0426(13) Uani 1 1 d . . . . .
H9 H 1.862426 -0.006435 0.071273 0.051 Uiso 1 1 calc R U . . .
C10 C 1.8121(4) 0.0303(3) 0.1308(2) 0.0551(17) Uani 1 1 d . . . . .
H10 H 1.846657 0.000711 0.148415 0.066 Uiso 1 1 calc R U . . .
C11 C 1.7533(4) 0.0769(3) 0.1500(2) 0.0524(16) Uani 1 1 d . . . . .
H11 H 1.747913 0.079711 0.181116 0.063 Uiso 1 1 calc R U . . .
C12 C 1.7016(3) 0.1200(3) 0.12585(19) 0.0447(13) Uani 1 1 d . . . . .
H12 H 1.660864 0.152230 0.139866 0.054 Uiso 1 1 calc R U . . .
C13 C 1.7103(3) 0.1154(3) 0.08051(18) 0.0361(11) Uani 1 1 d . . . . .
C14 C 1.6595(3) 0.1593(2) 0.04781(17) 0.0340(11) Uani 1 1 d . . . . .
H14 H 1.616016 0.192816 0.062417 0.041 Uiso 1 1 calc R U . . .
C15 C 1.6374(3) 0.1119(2) 0.02352(18) 0.0352(11) Uani 1 1 d . . . . .
C16 C 1.5661(3) 0.1131(3) 0.0195(2) 0.0471(15) Uani 1 1 d . . . . .
H16 H 1.524775 0.145011 0.033258 0.057 Uiso 1 1 calc R U . . .
C17 C 1.5555(4) 0.0675(3) -0.0046(2) 0.0566(18) Uani 1 1 d . . . . .
H17 H 1.506408 0.068427 -0.007530 0.068 Uiso 1 1 calc R U . . .
C18 C 1.6147(4) 0.0206(3) -0.0246(2) 0.0595(19) Uani 1 1 d . . . . .
H18 H 1.606097 -0.010672 -0.040893 0.071 Uiso 1 1 calc R U . . .
C19 C 1.6880(3) 0.0188(3) -0.0211(2) 0.0447(14) Uani 1 1 d . . . . .
H19 H 1.729191 -0.013064 -0.035059 0.054 Uiso 1 1 calc R U . . .
C20 C 1.6981(3) 0.0648(2) 0.00314(18) 0.0363(12) Uani 1 1 d . . . . .
C21 C 1.8618(3) 0.2615(2) -0.08864(16) 0.0310(10) Uani 1 1 d . . . . .
H21 H 1.904532 0.227228 -0.103234 0.037 Uiso 1 1 calc R U . . .
C22 C 1.8127(3) 0.3069(3) -0.12160(16) 0.0324(10) Uani 1 1 d . . . . .
C23 C 1.8226(3) 0.3055(3) -0.16677(18) 0.0385(12) Uani 1 1 d . . . . .
H23 H 1.863501 0.273731 -0.181057 0.046 Uiso 1 1 calc R U . . .
C24 C 1.7723(3) 0.3506(3) -0.1913(2) 0.0458(14) Uani 1 1 d . . . . .
H24 H 1.779084 0.350192 -0.222680 0.055 Uiso 1 1 calc R U . . .
C25 C 1.7114(3) 0.3969(3) -0.17048(19) 0.0427(13) Uani 1 1 d . . . . .
H25 H 1.676927 0.427368 -0.187736 0.051 Uiso 1 1 calc R U . . .
C26 C 1.7013(3) 0.3985(3) -0.12480(18) 0.0362(11) Uani 1 1 d . . . . .
H26 H 1.660150 0.430026 -0.110522 0.043 Uiso 1 1 calc R U . . .
C27 C 1.7519(3) 0.3536(2) -0.10031(16) 0.0307(10) Uani 1 1 d . . . . .
C28 C 1.7516(3) 0.3501(2) -0.05093(16) 0.0293(10) Uani 1 1 d . . . . .
H28 H 1.708859 0.384085 -0.036176 0.035 Uiso 1 1 calc R U . . .
C29 C 1.8274(3) 0.3569(2) -0.04493(15) 0.0272(9) Uani 1 1 d . . . . .
C30 C 1.8399(3) 0.4033(3) -0.02240(17) 0.0338(11) Uani 1 1 d . . . . .
H30 H 1.799444 0.435865 -0.008472 0.041 Uiso 1 1 calc R U . . .
C31 C 1.9125(3) 0.4019(3) -0.02032(18) 0.0398(12) Uani 1 1 d . . . . .
H31 H 1.921519 0.434225 -0.005259 0.048 Uiso 1 1 calc R U . . .
C32 C 1.9727(3) 0.3533(3) -0.04014(19) 0.0453(14) Uani 1 1 d . . . . .
H32 H 2.022299 0.352578 -0.038551 0.054 Uiso 1 1 calc R U . . .
C33 C 1.9586(3) 0.3065(3) -0.06209(18) 0.0371(12) Uani 1 1 d . . . . .
H33 H 1.998799 0.272740 -0.075054 0.044 Uiso 1 1 calc R U . . .
C34 C 1.8861(3) 0.3086(2) -0.06528(16) 0.0324(11) Uani 1 1 d . . . . .
C35 C 1.6371(3) 0.3044(2) 0.02399(16) 0.0265(9) Uani 1 1 d . . . . .
C36 C 1.5758(3) 0.3264(2) 0.04488(16) 0.0277(10) Uani 1 1 d . . . . .
C37 C 1.8571(4) 0.0929(3) -0.0990(2) 0.0527(16) Uani 1 1 d D . . . .
H37A H 1.840024 0.129556 -0.122019 0.063 Uiso 1 1 calc R U . . .
H37B H 1.815890 0.072875 -0.087248 0.063 Uiso 1 1 calc R U . . .
C38 C 1.9236(5) 0.0412(4) -0.1191(3) 0.090(3) Uani 1 1 d D . . . .
H38A H 1.965700 0.060576 -0.129145 0.108 Uiso 1 1 calc R U . . .
H38B H 1.911600 0.026184 -0.145283 0.108 Uiso 1 1 calc R U . . .
C39 C 1.9464(5) -0.0206(4) -0.0829(3) 0.086(3) Uani 1 1 d D . . . .
H39A H 1.963194 -0.006308 -0.058247 0.103 Uiso 1 1 calc R U . . .
H39B H 1.902413 -0.036637 -0.070521 0.103 Uiso 1 1 calc R U . . .
C40 C 2.0094(6) -0.0784(5) -0.1037(3) 0.108(3) Uani 1 1 d D . . . .
H40A H 1.989202 -0.096579 -0.125127 0.130 Uiso 1 1 calc R U . . .
H40B H 2.049043 -0.059663 -0.120812 0.130 Uiso 1 1 calc R U . . .
C41 C 2.0449(4) -0.1362(3) -0.0708(3) 0.070(2) Uani 1 1 d D . . . .
H41A H 2.063519 -0.118477 -0.048370 0.084 Uiso 1 1 calc R U . . .
H41B H 2.006513 -0.157436 -0.054886 0.084 Uiso 1 1 calc R U . . .
C42 C 2.1066(4) -0.1867(4) -0.0931(3) 0.081(2) Uani 1 1 d D . . . .
H42A H 2.147229 -0.166622 -0.106192 0.097 Uiso 1 1 calc R U . . .
H42B H 2.089257 -0.200852 -0.117647 0.097 Uiso 1 1 calc R U . . .
C43 C 2.1361(4) -0.2465(4) -0.0621(2) 0.0647(19) Uani 1 1 d D . . . .
H43A H 2.096116 -0.267531 -0.049099 0.078 Uiso 1 1 calc R U . . .
H43B H 2.153981 -0.233054 -0.037428 0.078 Uiso 1 1 calc R U . . .
C44 C 2.2021(4) -0.2978(4) -0.0887(3) 0.079(2) Uani 1 1 d D . . . .
H44A H 2.183084 -0.314299 -0.111058 0.119 Uiso 1 1 calc R U . . .
H44B H 2.224546 -0.335087 -0.067995 0.119 Uiso 1 1 calc R U . . .
H44C H 2.239666 -0.275630 -0.103427 0.119 Uiso 1 1 calc R U . . .
C45 C 1.3191(3) 0.3031(2) -0.12409(18) 0.0351(11) Uani 1 1 d . . . . .
C46 C 1.2792(3) 0.3701(2) -0.13154(17) 0.0312(10) Uani 1 1 d . . . . .
C47 C 1.2939(3) 0.4180(2) -0.11094(16) 0.0288(10) Uani 1 1 d . . . . .
C48 C 1.3430(2) 0.4014(2) -0.07977(15) 0.0260(9) Uani 1 1 d . . . . .
C49 C 1.3796(3) 0.3340(2) -0.07083(16) 0.0293(10) Uani 1 1 d . . . . .
C50 C 1.3673(3) 0.2856(2) -0.09289(18) 0.0343(11) Uani 1 1 d . . . . .
C51 C 1.4107(3) 0.2146(2) -0.07846(18) 0.0352(11) Uani 1 1 d . . . . .
H51 H 1.400989 0.180620 -0.094280 0.042 Uiso 1 1 calc R U . . .
C52 C 1.4914(3) 0.2143(2) -0.08653(18) 0.0358(11) Uani 1 1 d . . . . .
C53 C 1.5491(3) 0.1736(3) -0.11157(19) 0.0403(12) Uani 1 1 d . . . . .
H53 H 1.540970 0.140234 -0.126083 0.048 Uiso 1 1 calc R U . . .
C54 C 1.6196(4) 0.1813(3) -0.1156(2) 0.0479(14) Uani 1 1 d . . . . .
H54 H 1.659674 0.152830 -0.132971 0.058 Uiso 1 1 calc R U . . .
C55 C 1.6330(3) 0.2291(3) -0.09529(19) 0.0436(13) Uani 1 1 d . . . . .
H55 H 1.681875 0.233324 -0.098224 0.052 Uiso 1 1 calc R U . . .
C56 C 1.5748(3) 0.2713(3) -0.07037(18) 0.0381(12) Uani 1 1 d . . . . .
H56 H 1.583308 0.305418 -0.056802 0.046 Uiso 1 1 calc R U . . .
C57 C 1.5051(3) 0.2637(2) -0.06537(18) 0.0359(12) Uani 1 1 d . . . . .
C58 C 1.4351(3) 0.3035(2) -0.03787(17) 0.0305(10) Uani 1 1 d . . . . .
H58 H 1.444666 0.337707 -0.022237 0.037 Uiso 1 1 calc R U . . .
C59 C 1.4008(3) 0.2554(2) -0.00616(19) 0.0352(11) Uani 1 1 d . . . . .
C60 C 1.3818(3) 0.2556(3) 0.03950(19) 0.0375(12) Uani 1 1 d . . . . .
H60 H 1.391253 0.287651 0.054634 0.045 Uiso 1 1 calc R U . . .
C61 C 1.3480(3) 0.2072(3) 0.0634(2) 0.0426(13) Uani 1 1 d . . . . .
H61 H 1.333870 0.207336 0.094651 0.051 Uiso 1 1 calc R U . . .
C62 C 1.3357(3) 0.1603(3) 0.0417(2) 0.0454(14) Uani 1 1 d . . . . .
H62 H 1.312856 0.128329 0.058284 0.054 Uiso 1 1 calc R U . . .
C63 C 1.3563(3) 0.1584(3) -0.0051(2) 0.0421(13) Uani 1 1 d . . . . .
H63 H 1.347962 0.125324 -0.019877 0.050 Uiso 1 1 calc R U . . .
C64 C 1.3887(3) 0.2056(2) -0.02855(18) 0.0341(11) Uani 1 1 d . . . . .
C65 C 1.2221(3) 0.3997(2) -0.16396(17) 0.0316(10) Uani 1 1 d . . . . .
H65 H 1.210908 0.365167 -0.178540 0.038 Uiso 1 1 calc R U . . .
C66 C 1.2539(3) 0.4480(2) -0.19674(17) 0.0323(11) Uani 1 1 d . . . . .
C67 C 1.2696(3) 0.4478(2) -0.24296(17) 0.0332(11) Uani 1 1 d . . . . .
H67 H 1.258143 0.415935 -0.257289 0.040 Uiso 1 1 calc R U . . .
C68 C 1.3017(3) 0.4943(3) -0.26752(18) 0.0371(12) Uani 1 1 d . . . . .
H68 H 1.312056 0.494547 -0.298993 0.044 Uiso 1 1 calc R U . . .
C69 C 1.3191(3) 0.5407(3) -0.24708(18) 0.0348(11) Uani 1 1 d . . . . .
H69 H 1.342046 0.571866 -0.264637 0.042 Uiso 1 1 calc R U . . .
C70 C 1.3033(3) 0.5423(2) -0.20115(17) 0.0310(10) Uani 1 1 d . . . . .
H70 H 1.314859 0.574435 -0.187113 0.037 Uiso 1 1 calc R U . . .
C71 C 1.2704(3) 0.4959(2) -0.17635(17) 0.0298(10) Uani 1 1 d . . . . .
C72 C 1.2506(3) 0.4887(2) -0.12627(16) 0.0290(10) Uani 1 1 d . . . . .
H72 H 1.261758 0.523223 -0.111735 0.035 Uiso 1 1 calc R U . . .
C73 C 1.1697(3) 0.4897(2) -0.11593(17) 0.0329(11) Uani 1 1 d . . . . .
C74 C 1.1151(3) 0.5306(3) -0.08925(18) 0.0398(12) Uani 1 1 d . . . . .
H74 H 1.125463 0.563002 -0.074869 0.048 Uiso 1 1 calc R U . . .
C75 C 1.0433(3) 0.5232(3) -0.0838(2) 0.0499(15) Uani 1 1 d . . . . .
H75 H 1.004493 0.550953 -0.065257 0.060 Uiso 1 1 calc R U . . .
C76 C 1.0280(3) 0.4780(3) -0.1040(2) 0.0471(15) Uani 1 1 d . . . . .
H76 H 0.978417 0.475242 -0.100483 0.056 Uiso 1 1 calc R U . . .
C77 C 1.0841(3) 0.4349(3) -0.1304(2) 0.0437(14) Uani 1 1 d . . . . .
H77 H 1.073172 0.401785 -0.143715 0.052 Uiso 1 1 calc R U . . .
C78 C 1.1555(3) 0.4407(3) -0.13680(18) 0.0364(12) Uani 1 1 d . . . . .
C79 C 1.3541(3) 0.4533(2) -0.05927(16) 0.0276(10) Uani 1 1 d . . . . .
C80 C 1.3565(3) 0.5093(2) -0.05273(16) 0.0298(10) Uani 1 1 d . . . . .
C81 C 1.3646(5) 0.2330(4) -0.1819(3) 0.0907(12) Uani 1 1 d . U . . .
H81A H 1.413273 0.225619 -0.171959 0.109 Uiso 1 1 calc R U . . .
H81B H 1.362017 0.189643 -0.188997 0.109 Uiso 1 1 calc R U . . .
C82 C 1.3616(5) 0.2778(4) -0.2222(3) 0.0917(11) Uani 1 1 d . U . . .
H82A H 1.360685 0.321978 -0.214667 0.110 Uiso 1 1 calc R U . . .
H82B H 1.314267 0.282799 -0.233195 0.110 Uiso 1 1 calc R U . . .
C83 C 1.4257(5) 0.2568(5) -0.2602(3) 0.0929(11) Uani 1 1 d . U . . .
H83A H 1.473012 0.252165 -0.249289 0.111 Uiso 1 1 calc R U . . .
H83B H 1.426883 0.212438 -0.267567 0.111 Uiso 1 1 calc R U . . .
C84 C 1.4219(5) 0.3036(5) -0.3024(3) 0.0944(11) Uani 1 1 d . U . . .
H84A H 1.414053 0.349172 -0.294459 0.113 Uiso 1 1 calc R U . . .
H84B H 1.378004 0.303659 -0.315462 0.113 Uiso 1 1 calc R U . . .
C85 C 1.4893(5) 0.2879(5) -0.3377(3) 0.0967(11) Uani 1 1 d . U . . .
H85A H 1.500816 0.240792 -0.343501 0.116 Uiso 1 1 calc R U . . .
H85B H 1.532362 0.293160 -0.326144 0.116 Uiso 1 1 calc R U . . .
C86 C 1.4800(6) 0.3287(5) -0.3783(3) 0.0982(11) Uani 1 1 d D U . . .
H86A H 1.425869 0.342437 -0.379352 0.118 Uiso 1 1 calc R U . . .
H86B H 1.492689 0.369322 -0.374329 0.118 Uiso 1 1 calc R U . . .
C87 C 1.5123(6) 0.3136(5) -0.4204(3) 0.1000(12) Uani 1 1 d D U . . .
H87A H 1.513801 0.266864 -0.421921 0.120 Uiso 1 1 calc R U . . .
H87B H 1.564516 0.314554 -0.423021 0.120 Uiso 1 1 calc R U . . .
C88 C 1.4791(7) 0.3578(7) -0.4675(4) 0.154(4) Uani 1 1 d . U . . .
H88A H 1.432367 0.349165 -0.470085 0.230 Uiso 1 1 calc R U . . .
H88B H 1.515580 0.343937 -0.493652 0.230 Uiso 1 1 calc R U . . .
H88C H 1.470490 0.405350 -0.465610 0.230 Uiso 1 1 calc R U . . .
C89 C 1.3376(3) 0.4265(2) 0.25754(16) 0.0307(10) Uani 1 1 d . . . . .
C90 C 1.4059(3) 0.4281(2) 0.23440(16) 0.0291(10) Uani 1 1 d . . . . .
C91 C 1.4205(2) 0.4275(2) 0.18802(16) 0.0273(9) Uani 1 1 d . . . . .
C92 C 1.3648(3) 0.4247(2) 0.16409(15) 0.0288(10) Uani 1 1 d . . . . .
C93 C 1.2962(2) 0.4216(2) 0.18840(16) 0.0303(10) Uani 1 1 d . . . . .
C94 C 1.2831(3) 0.4223(3) 0.23415(17) 0.0336(11) Uani 1 1 d . . . . .
C95 C 1.2046(3) 0.4170(3) 0.25405(18) 0.0377(12) Uani 1 1 d . . . . .
H95 H 1.194793 0.416651 0.287198 0.045 Uiso 1 1 calc R U . . .
C96 C 1.2005(3) 0.3533(3) 0.23795(19) 0.0400(13) Uani 1 1 d . . . . .
C97 C 1.1892(3) 0.2970(3) 0.2648(2) 0.0529(16) Uani 1 1 d . . . . .
H97 H 1.178656 0.297104 0.296216 0.063 Uiso 1 1 calc R U . . .
C98 C 1.1935(4) 0.2419(4) 0.2450(3) 0.063(2) Uani 1 1 d . . . . .
H98 H 1.186160 0.203281 0.262904 0.075 Uiso 1 1 calc R U . . .
C99 C 1.2082(4) 0.2418(4) 0.1997(3) 0.067(2) Uani 1 1 d . . . . .
H99 H 1.211328 0.202925 0.186529 0.080 Uiso 1 1 calc R U . . .
C100 C 1.2185(3) 0.2970(3) 0.1730(2) 0.0476(14) Uani 1 1 d . . . . .
H100 H 1.228425 0.296473 0.141542 0.057 Uiso 1 1 calc R U . . .
C101 C 1.2142(3) 0.3534(3) 0.19216(19) 0.0389(12) Uani 1 1 d . . . . .
C102 C 1.2301(3) 0.4170(3) 0.16829(18) 0.0356(12) Uani 1 1 d . . . . .
H102 H 1.239924 0.417092 0.135163 0.043 Uiso 1 1 calc R U . . .
C103 C 1.1669(3) 0.4759(3) 0.18430(17) 0.0361(12) Uani 1 1 d . . . . .
C104 C 1.1284(3) 0.5292(3) 0.1573(2) 0.0459(14) Uani 1 1 d . . . . .
H104 H 1.139462 0.530389 0.125756 0.055 Uiso 1 1 calc R U . . .
C105 C 1.0739(3) 0.5803(3) 0.1771(2) 0.0461(14) Uani 1 1 d . . . . .
H105 H 1.046284 0.616251 0.159222 0.055 Uiso 1 1 calc R U . . .
C106 C 1.0595(3) 0.5792(3) 0.2228(2) 0.0512(16) Uani 1 1 d . . . . .
H106 H 1.022277 0.614696 0.236157 0.061 Uiso 1 1 calc R U . . .
C107 C 1.0989(3) 0.5268(3) 0.2496(2) 0.0483(15) Uani 1 1 d . . . . .
H107 H 1.088241 0.526068 0.281116 0.058 Uiso 1 1 calc R U . . .
C108 C 1.1525(3) 0.4769(3) 0.23040(18) 0.0388(12) Uani 1 1 d . . . . .
C109 C 1.4725(3) 0.4315(3) 0.25503(17) 0.0328(11) Uani 1 1 d . . . . .
H109 H 1.462667 0.430641 0.288209 0.039 Uiso 1 1 calc R U . . .
C110 C 1.4912(3) 0.4944(2) 0.23188(18) 0.0332(11) Uani 1 1 d . . . . .
C111 C 1.4962(3) 0.5460(3) 0.2522(2) 0.0383(12) Uani 1 1 d . . . . .
H111 H 1.489403 0.544496 0.283734 0.046 Uiso 1 1 calc R U . . .
C112 C 1.5116(3) 0.6011(3) 0.2256(2) 0.0448(14) Uani 1 1 d . . . . .
H112 H 1.513671 0.637901 0.239186 0.054 Uiso 1 1 calc R U . . .
C113 C 1.5237(3) 0.6026(3) 0.1801(2) 0.0468(14) Uani 1 1 d . . . . .
H113 H 1.535267 0.639879 0.162502 0.056 Uiso 1 1 calc R U . . .
C114 C 1.5192(3) 0.5500(3) 0.1594(2) 0.0383(12) Uani 1 1 d . . . . .
H114 H 1.526309 0.551578 0.127883 0.046 Uiso 1 1 calc R U . . .
C115 C 1.5044(2) 0.4957(2) 0.18525(17) 0.0307(10) Uani 1 1 d . . . . .
C116 C 1.4981(2) 0.4331(2) 0.16868(16) 0.0269(9) Uani 1 1 d . . . . .
H116 H 1.507982 0.433979 0.135507 0.032 Uiso 1 1 calc R U . . .
C117 C 1.5509(3) 0.3736(2) 0.19183(16) 0.0292(10) Uani 1 1 d . . . . .
C118 C 1.6074(3) 0.3254(2) 0.17183(18) 0.0317(10) Uani 1 1 d . . . . .
H118 H 1.616816 0.326095 0.140315 0.038 Uiso 1 1 calc R U . . .
C119 C 1.6512(3) 0.2751(2) 0.19829(19) 0.0351(11) Uani 1 1 d . . . . .
H119 H 1.690544 0.241421 0.184560 0.042 Uiso 1 1 calc R U . . .
C120 C 1.6383(3) 0.2736(3) 0.24308(19) 0.0383(12) Uani 1 1 d . . . . .
H120 H 1.668328 0.238853 0.260597 0.046 Uiso 1 1 calc R U . . .
C121 C 1.5809(3) 0.3229(2) 0.26382(18) 0.0326(11) Uani 1 1 d . . . . .
H121 H 1.572261 0.322233 0.295335 0.039 Uiso 1 1 calc R U . . .
C122 C 1.5369(3) 0.3725(2) 0.23805(17) 0.0320(11) Uani 1 1 d . . . . .
C123 C 1.3740(2) 0.4267(2) 0.11640(16) 0.0283(10) Uani 1 1 d . . . . .
C124 C 1.3608(3) 0.4372(2) 0.07828(16) 0.0294(10) Uani 1 1 d . . . . .
C125 C 1.2861(4) 0.4961(5) 0.3147(3) 0.0779(10) Uani 1 1 d D U . . .
H12A H 1.237066 0.511941 0.304190 0.094 Uiso 1 1 calc R U . . .
H12B H 1.316165 0.526222 0.300084 0.094 Uiso 1 1 calc R U . . .
C126 C 1.2766(4) 0.4967(5) 0.3632(3) 0.0792(10) Uani 1 1 d D U . . .
H12C H 1.249163 0.464287 0.377384 0.095 Uiso 1 1 calc R U . . .
H12D H 1.246068 0.541303 0.371228 0.095 Uiso 1 1 calc R U . . .
C127 C 1.3512(4) 0.4794(5) 0.3822(3) 0.0801(10) Uani 1 1 d D U . . .
H12E H 1.375419 0.431132 0.381183 0.096 Uiso 1 1 calc R U . . .
H12F H 1.384132 0.503110 0.362373 0.096 Uiso 1 1 calc R U . . .
C128 C 1.3453(4) 0.4962(4) 0.4290(3) 0.0814(10) Uani 1 1 d D U . . .
H12G H 1.307945 0.476506 0.448037 0.098 Uiso 1 1 calc R U . . .
H12H H 1.393616 0.474175 0.439593 0.098 Uiso 1 1 calc R U . . .
C129 C 1.3252(4) 0.5666(4) 0.4358(3) 0.0830(10) Uani 1 1 d D U . . .
H12I H 1.278488 0.588586 0.423259 0.100 Uiso 1 1 calc R U . . .
H12J H 1.364046 0.585223 0.417649 0.100 Uiso 1 1 calc R U . . .
C130 C 1.3146(4) 0.5870(4) 0.4809(3) 0.0839(10) Uani 1 1 d D U . . .
H13A H 1.360308 0.566076 0.494660 0.101 Uiso 1 1 calc R U . . .
H13B H 1.273415 0.572046 0.499645 0.101 Uiso 1 1 calc R U . . .
C131 C 1.2954(4) 0.6676(4) 0.4783(3) 0.0855(10) Uani 1 1 d D U . . .
H13C H 1.332872 0.683064 0.456160 0.103 Uiso 1 1 calc R U . . .
H13D H 1.246095 0.688342 0.468668 0.103 Uiso 1 1 calc R U . . .
C132 C 1.2955(5) 0.6861(6) 0.5187(3) 0.111(2) Uani 1 1 d D U . . .
H13E H 1.275028 0.734466 0.518510 0.167 Uiso 1 1 calc R U . . .
H13F H 1.346510 0.673057 0.525532 0.167 Uiso 1 1 calc R U . . .
H13G H 1.265047 0.664270 0.541447 0.167 Uiso 1 1 calc R U . . .
Au4 Au 0.97978(2) 0.10297(2) 0.57152(2) 0.02395(5) Uani 1 1 d . . . . .
Au5 Au 0.87093(2) 0.00936(2) 0.44973(2) 0.02361(5) Uani 1 1 d . . . . .
Au6 Au 0.86229(2) 0.12585(2) 0.50848(2) 0.02347(5) Uani 1 1 d . . . . .
O4 O 1.42157(17) 0.14537(17) 0.46103(12) 0.0330(8) Uani 1 1 d . . . . .
O5 O 0.86750(19) 0.41400(17) 0.34616(12) 0.0361(8) Uani 1 1 d . . . . .
O6 O 0.8025(3) 0.0408(3) 0.79803(13) 0.0751(17) Uani 1 1 d . . . . .
C133 C 1.3538(2) 0.1328(2) 0.47621(17) 0.0281(10) Uani 1 1 d . . . . .
C134 C 1.3357(2) 0.0821(2) 0.46068(17) 0.0282(10) Uani 1 1 d . . . . .
C135 C 1.2687(2) 0.0673(2) 0.47776(15) 0.0252(9) Uani 1 1 d . . . . .
C136 C 1.2186(2) 0.1037(2) 0.51026(16) 0.0255(9) Uani 1 1 d . . . . .
C137 C 1.2365(2) 0.1565(2) 0.52442(16) 0.0273(9) Uani 1 1 d . . . . .
C138 C 1.3030(2) 0.1701(2) 0.50906(16) 0.0278(10) Uani 1 1 d . . . . .
C139 C 1.3140(3) 0.2265(2) 0.53063(17) 0.0334(11) Uani 1 1 d . . . . .
H139 H 1.363427 0.234772 0.519909 0.040 Uiso 1 1 calc R U . . .
C140 C 1.3019(3) 0.2080(3) 0.57941(19) 0.0377(12) Uani 1 1 d . . . . .
C141 C 1.3506(3) 0.2005(3) 0.6097(2) 0.0447(13) Uani 1 1 d . . . . .
H141 H 1.396930 0.210000 0.599910 0.054 Uiso 1 1 calc R U . . .
C142 C 1.3322(4) 0.1794(4) 0.6540(2) 0.0574(17) Uani 1 1 d . . . . .
H142 H 1.366688 0.172877 0.674217 0.069 Uiso 1 1 calc R U . . .
C143 C 1.2643(4) 0.1677(4) 0.6691(2) 0.067(2) Uani 1 1 d . . . . .
H143 H 1.251825 0.154136 0.699623 0.080 Uiso 1 1 calc R U . . .
C144 C 1.2128(4) 0.1761(3) 0.6389(2) 0.0502(15) Uani 1 1 d . . . . .
H144 H 1.165983 0.167766 0.648894 0.060 Uiso 1 1 calc R U . . .
C145 C 1.2321(3) 0.1963(3) 0.59504(18) 0.0359(11) Uani 1 1 d . . . . .
C146 C 1.1869(2) 0.2041(2) 0.55740(17) 0.0297(10) Uani 1 1 d . . . . .
H146 H 1.137656 0.195192 0.567888 0.036 Uiso 1 1 calc R U . . .
C147 C 1.1801(3) 0.2734(2) 0.53407(17) 0.0306(10) Uani 1 1 d . . . . .
C148 C 1.1153(3) 0.3203(3) 0.52410(19) 0.0380(12) Uani 1 1 d . . . . .
H148 H 1.068761 0.310971 0.532922 0.046 Uiso 1 1 calc R U . . .
C149 C 1.1188(3) 0.3816(3) 0.5010(2) 0.0448(13) Uani 1 1 d . . . . .
H149 H 1.074634 0.414393 0.494384 0.054 Uiso 1 1 calc R U . . .
C150 C 1.1871(3) 0.3938(3) 0.4878(2) 0.0454(14) Uani 1 1 d . . . . .
H150 H 1.189587 0.435147 0.471754 0.054 Uiso 1 1 calc R U . . .
C151 C 1.2529(3) 0.3462(3) 0.49759(19) 0.0410(13) Uani 1 1 d . . . . .
H151 H 1.299425 0.355673 0.489249 0.049 Uiso 1 1 calc R U . . .
C152 C 1.2489(3) 0.2860(2) 0.51934(17) 0.0318(10) Uani 1 1 d . . . . .
C153 C 1.3837(2) 0.0387(2) 0.42468(16) 0.0284(10) Uani 1 1 d . . . . .
H153 H 1.431524 0.049587 0.412934 0.034 Uiso 1 1 calc R U . . .
C154 C 1.3943(2) -0.0323(2) 0.44582(17) 0.0306(10) Uani 1 1 d . . . . .
C155 C 1.4607(3) -0.0803(2) 0.45104(19) 0.0362(12) Uani 1 1 d . . . . .
H155 H 1.506582 -0.070102 0.441039 0.043 Uiso 1 1 calc R U . . .
C156 C 1.4600(3) -0.1435(3) 0.4710(2) 0.0424(13) Uani 1 1 d . . . . .
H156 H 1.505585 -0.176403 0.474414 0.051 Uiso 1 1 calc R U . . .
C157 C 1.3947(3) -0.1585(3) 0.48562(19) 0.0380(12) Uani 1 1 d . . . . .
H157 H 1.395212 -0.202319 0.498146 0.046 Uiso 1 1 calc R U . . .
C158 C 1.3266(3) -0.1102(2) 0.48247(18) 0.0327(11) Uani 1 1 d . . . . .
H158 H 1.281071 -0.120268 0.494038 0.039 Uiso 1 1 calc R U . . .
C159 C 1.3269(2) -0.0485(2) 0.46248(17) 0.0286(10) Uani 1 1 d . . . . .
C160 C 1.2594(2) 0.0111(2) 0.45575(16) 0.0262(9) Uani 1 1 d . . . . .
H160 H 1.211305 0.000606 0.467494 0.031 Uiso 1 1 calc R U . . .
C161 C 1.2665(2) 0.0331(2) 0.40610(16) 0.0277(9) Uani 1 1 d . . . . .
C162 C 1.2142(3) 0.0404(2) 0.37808(17) 0.0314(10) Uani 1 1 d . . . . .
H162 H 1.168205 0.031090 0.389399 0.038 Uiso 1 1 calc R U . . .
C163 C 1.2298(3) 0.0611(3) 0.33375(18) 0.0377(12) Uani 1 1 d . . . . .
H163 H 1.194198 0.066230 0.314510 0.045 Uiso 1 1 calc R U . . .
C164 C 1.2961(3) 0.0747(3) 0.31687(19) 0.0420(13) Uani 1 1 d . . . . .
H164 H 1.305902 0.088667 0.286118 0.050 Uiso 1 1 calc R U . . .
C165 C 1.3499(3) 0.0679(3) 0.34480(18) 0.0362(11) Uani 1 1 d . . . . .
H165 H 1.395812 0.077208 0.333175 0.043 Uiso 1 1 calc R U . . .
C166 C 1.3342(3) 0.0476(2) 0.38933(17) 0.0288(10) Uani 1 1 d . . . . .
C167 C 1.1485(2) 0.0917(2) 0.52939(16) 0.0259(9) Uani 1 1 d . . . . .
C168 C 1.0844(2) 0.0987(2) 0.54839(16) 0.0252(9) Uani 1 1 d . . . . .
C169 C 1.4187(4) 0.2039(3) 0.4316(2) 0.0499(7) Uani 1 1 d . U . . .
H16A H 1.466322 0.214923 0.428811 0.060 Uiso 1 1 calc R U . . .
H16B H 1.378869 0.241213 0.444471 0.060 Uiso 1 1 calc R U . . .
C170 C 1.4044(4) 0.1976(3) 0.3863(2) 0.0506(7) Uani 1 1 d . U . . .
H17A H 1.360174 0.181172 0.389298 0.061 Uiso 1 1 calc R U . . .
H17B H 1.447328 0.164153 0.371888 0.061 Uiso 1 1 calc R U . . .
C171 C 1.3917(4) 0.2640(3) 0.3558(2) 0.0517(6) Uani 1 1 d . U . . .
H17C H 1.352738 0.298625 0.371773 0.062 Uiso 1 1 calc R U . . .
H17D H 1.438092 0.277718 0.350204 0.062 Uiso 1 1 calc R U . . .
C172 C 1.3691(4) 0.2610(3) 0.3115(2) 0.0527(6) Uani 1 1 d . U . . .
H17E H 1.329933 0.237766 0.316273 0.063 Uiso 1 1 calc R U . . .
H17F H 1.348264 0.306708 0.298042 0.063 Uiso 1 1 calc R U . . .
C173 C 1.4356(4) 0.2244(3) 0.2795(2) 0.0529(6) Uani 1 1 d . U . . .
H17G H 1.448766 0.176187 0.289306 0.063 Uiso 1 1 calc R U . . .
H17H H 1.478916 0.240542 0.280327 0.063 Uiso 1 1 calc R U . . .
C174 C 1.4177(4) 0.2354(3) 0.2319(2) 0.0537(7) Uani 1 1 d . U . . .
H17I H 1.374935 0.218231 0.231552 0.064 Uiso 1 1 calc R U . . .
H17J H 1.402154 0.283889 0.223176 0.064 Uiso 1 1 calc R U . . .
C175 C 1.4799(4) 0.2037(3) 0.1978(2) 0.0543(7) Uani 1 1 d . U . . .
H17K H 1.524572 0.216568 0.200532 0.065 Uiso 1 1 calc R U . . .
H17L H 1.491310 0.154795 0.204351 0.065 Uiso 1 1 calc R U . . .
C176 C 1.4644(5) 0.2217(4) 0.1500(2) 0.0660(16) Uani 1 1 d . U . . .
H17M H 1.503828 0.193398 0.130420 0.099 Uiso 1 1 calc R U . . .
H17N H 1.462695 0.268424 0.141112 0.099 Uiso 1 1 calc R U . . .
H17O H 1.416527 0.214989 0.147687 0.099 Uiso 1 1 calc R U . . .
C177 C 0.8658(2) 0.3540(2) 0.36998(16) 0.0279(10) Uani 1 1 d . . . . .
C178 C 0.9088(2) 0.3282(2) 0.40506(16) 0.0266(9) Uani 1 1 d . . . . .
C179 C 0.9104(2) 0.2653(2) 0.42650(15) 0.0258(9) Uani 1 1 d . . . . .
C180 C 0.8679(2) 0.2275(2) 0.41508(16) 0.0274(10) Uani 1 1 d . . . . .
C181 C 0.8230(3) 0.2558(2) 0.38201(16) 0.0303(10) Uani 1 1 d . . . . .
C182 C 0.8219(3) 0.3183(2) 0.36005(17) 0.0300(10) Uani 1 1 d . . . . .
C183 C 0.7687(3) 0.3409(2) 0.32588(17) 0.0334(11) Uani 1 1 d . . . . .
H183 H 0.767599 0.386078 0.310593 0.040 Uiso 1 1 calc R U . . .
C184 C 0.7928(2) 0.2873(2) 0.29396(18) 0.0325(11) Uani 1 1 d . . . . .
C185 C 0.8115(3) 0.2964(3) 0.24849(17) 0.0355(11) Uani 1 1 d . . . . .
H185 H 0.809386 0.339607 0.234009 0.043 Uiso 1 1 calc R U . . .
C186 C 0.8336(3) 0.2414(3) 0.2239(2) 0.0423(13) Uani 1 1 d . . . . .
H186 H 0.845769 0.247392 0.192511 0.051 Uiso 1 1 calc R U . . .
C187 C 0.8381(3) 0.1782(3) 0.2448(2) 0.0438(13) Uani 1 1 d . . . . .
H187 H 0.854975 0.140970 0.227893 0.053 Uiso 1 1 calc R U . . .
C188 C 0.8179(3) 0.1692(3) 0.2906(2) 0.0460(15) Uani 1 1 d . . . . .
H188 H 0.819161 0.126095 0.305046 0.055 Uiso 1 1 calc R U . . .
C189 C 0.7957(3) 0.2241(3) 0.31508(18) 0.0356(12) Uani 1 1 d . . . . .
C190 C 0.7723(3) 0.2236(3) 0.36483(17) 0.0346(11) Uani 1 1 d . . . . .
H190 H 0.774133 0.178114 0.379865 0.041 Uiso 1 1 calc R U . . .
C191 C 0.6952(3) 0.2725(3) 0.37215(18) 0.0373(12) Uani 1 1 d . . . . .
C192 C 0.6321(3) 0.2596(3) 0.3965(2) 0.0484(15) Uani 1 1 d . . . . .
H192 H 0.633266 0.216048 0.409939 0.058 Uiso 1 1 calc R U . . .
C193 C 0.5674(3) 0.3104(4) 0.4011(2) 0.0558(17) Uani 1 1 d . . . . .
H193 H 0.523802 0.301331 0.417646 0.067 Uiso 1 1 calc R U . . .
C194 C 0.5642(3) 0.3753(3) 0.3819(2) 0.0471(14) Uani 1 1 d . . . . .
H194 H 0.519291 0.410177 0.385793 0.056 Uiso 1 1 calc R U . . .
C195 C 0.6285(3) 0.3877(3) 0.35679(18) 0.0377(12) Uani 1 1 d . . . . .
H195 H 0.627408 0.431218 0.343381 0.045 Uiso 1 1 calc R U . . .
C196 C 0.6930(3) 0.3370(3) 0.35156(17) 0.0325(11) Uani 1 1 d . . . . .
C197 C 0.9630(2) 0.2455(2) 0.46122(15) 0.0256(9) Uani 1 1 d . . . . .
H197 H 0.965364 0.200178 0.476720 0.031 Uiso 1 1 calc R U . . .
C198 C 0.9352(2) 0.2987(2) 0.49271(16) 0.0273(9) Uani 1 1 d . . . . .
C199 C 0.9136(3) 0.2909(3) 0.53762(17) 0.0346(11) Uani 1 1 d . . . . .
H199 H 0.915345 0.247930 0.552380 0.042 Uiso 1 1 calc R U . . .
C200 C 0.8887(3) 0.3467(3) 0.5617(2) 0.0474(14) Uani 1 1 d . . . . .
H200 H 0.873996 0.341425 0.592938 0.057 Uiso 1 1 calc R U . . .
C201 C 0.8854(3) 0.4084(3) 0.5408(2) 0.0466(14) Uani 1 1 d . . . . .
H201 H 0.868291 0.445846 0.557540 0.056 Uiso 1 1 calc R U . . .
C202 C 0.9072(3) 0.4171(3) 0.49433(19) 0.0379(12) Uani 1 1 d . . . . .
H202 H 0.904250 0.460246 0.479582 0.046 Uiso 1 1 calc R U . . .
C203 C 0.9324(2) 0.3626(2) 0.47102(16) 0.0288(10) Uani 1 1 d . . . . .
C204 C 0.9571(2) 0.3624(2) 0.42164(16) 0.0287(10) Uani 1 1 d . . . . .
H204 H 0.954464 0.407735 0.406125 0.034 Uiso 1 1 calc R U . . .
C205 C 1.0349(2) 0.3149(2) 0.41602(15) 0.0267(9) Uani 1 1 d . . . . .
C206 C 1.0995(3) 0.3298(3) 0.39398(17) 0.0317(10) Uani 1 1 d . . . . .
H206 H 1.098505 0.373231 0.380389 0.038 Uiso 1 1 calc R U . . .
C207 C 1.1660(3) 0.2784(3) 0.39260(18) 0.0404(13) Uani 1 1 d . . . . .
H207 H 1.210433 0.287428 0.377322 0.049 Uiso 1 1 calc R U . . .
C208 C 1.1690(3) 0.2161(3) 0.41244(18) 0.0381(12) Uani 1 1 d . . . . .
H208 H 1.215184 0.182579 0.411090 0.046 Uiso 1 1 calc R U . . .
C209 C 1.1054(3) 0.2014(2) 0.43449(16) 0.0297(10) Uani 1 1 d . . . . .
H209 H 1.107546 0.157706 0.447959 0.036 Uiso 1 1 calc R U . . .
C210 C 1.0379(2) 0.2507(2) 0.43699(15) 0.0252(9) Uani 1 1 d . . . . .
C211 C 0.8677(2) 0.1624(2) 0.43552(15) 0.0265(9) Uani 1 1 d . . . . .
C212 C 0.8644(2) 0.1046(2) 0.44079(15) 0.0249(9) Uani 1 1 d . . . . .
C213 C 0.9282(5) 0.4075(5) 0.3116(3) 0.0883(11) Uani 1 1 d . U . . .
H21A H 0.946156 0.447145 0.310330 0.106 Uiso 0.5 1 calc R U P A 1
H21B H 0.968094 0.368774 0.321328 0.106 Uiso 0.5 1 calc R U P A 1
H21C H 0.937550 0.363223 0.301160 0.106 Uiso 0.5 1 calc R U P B 2
H21D H 0.971773 0.405714 0.325574 0.106 Uiso 0.5 1 calc R U P B 2
C214 C 0.9235(10) 0.4006(11) 0.2703(6) 0.0885(11) Uani 0.5 1 d . U P C 1
H21E H 0.874283 0.428484 0.263294 0.106 Uiso 0.5 1 calc R U P C 1
H21F H 0.925464 0.353754 0.268611 0.106 Uiso 0.5 1 calc R U P C 1
C314 C 0.9298(10) 0.4545(11) 0.2714(6) 0.0884(11) Uani 0.5 1 d . U P C 2
H31A H 0.944819 0.492720 0.277705 0.106 Uiso 0.5 1 calc R U P C 2
H31B H 0.879502 0.471471 0.262539 0.106 Uiso 0.5 1 calc R U P C 2
C215 C 0.9856(5) 0.4194(5) 0.2326(3) 0.0884(10) Uani 1 1 d . U . . .
H21G H 0.976744 0.468058 0.226286 0.106 Uiso 0.5 1 calc R U P C 1
H21H H 1.036159 0.398935 0.240449 0.106 Uiso 0.5 1 calc R U P C 1
H21I H 1.012249 0.452243 0.218318 0.106 Uiso 0.5 1 calc R U P C 2
H21J H 1.022337 0.383292 0.247549 0.106 Uiso 0.5 1 calc R U P C 2
C216 C 0.9736(5) 0.3909(5) 0.1970(3) 0.0897(10) Uani 1 1 d D U . . .
H21K H 0.925811 0.380570 0.207993 0.108 Uiso 1 1 calc R U . . .
H21L H 0.962185 0.429015 0.174107 0.108 Uiso 1 1 calc R U . . .
C217 C 1.0141(5) 0.3379(5) 0.1721(3) 0.0902(10) Uani 1 1 d D U . . .
H21M H 1.032134 0.300731 0.194643 0.108 Uiso 1 1 calc R U . . .
H21N H 1.058737 0.350961 0.156862 0.108 Uiso 1 1 calc R U . . .
C218 C 0.9933(5) 0.3077(5) 0.1395(3) 0.0909(11) Uani 1 1 d . U . . .
H21O H 0.957313 0.344395 0.124441 0.109 Uiso 1 1 calc R U . . .
H21P H 0.964083 0.278527 0.156919 0.109 Uiso 1 1 calc R U . . .
C219 C 1.0371(5) 0.2711(5) 0.1057(3) 0.0917(11) Uani 1 1 d . U . . .
H21Q H 1.059827 0.301310 0.084038 0.110 Uiso 1 1 calc R U . . .
H21R H 1.003991 0.256761 0.090218 0.110 Uiso 1 1 calc R U . . .
C220 C 1.0982(6) 0.2108(5) 0.1172(3) 0.105(3) Uani 1 1 d . U . . .
H22A H 1.122633 0.219958 0.140181 0.158 Uiso 1 1 calc R U . . .
H22B H 1.134517 0.199408 0.090618 0.158 Uiso 1 1 calc R U . . .
H22C H 1.077379 0.173458 0.128494 0.158 Uiso 1 1 calc R U . . .
C221 C 0.8188(3) 0.0513(3) 0.75258(18) 0.0533(17) Uani 1 1 d . . . . .
C222 C 0.7680(3) 0.0943(3) 0.72831(17) 0.0389(12) Uani 1 1 d . . . . .
C223 C 0.7846(3) 0.1072(3) 0.68194(16) 0.0332(11) Uani 1 1 d . . . . .
C224 C 0.8546(2) 0.0762(2) 0.65994(15) 0.0263(9) Uani 1 1 d . . . . .
C225 C 0.9061(3) 0.0313(2) 0.68487(16) 0.0306(10) Uani 1 1 d . . . . .
C226 C 0.8893(3) 0.0186(3) 0.73110(17) 0.0370(12) Uani 1 1 d . . . . .
C227 C 0.9519(3) -0.0336(3) 0.75170(16) 0.0381(12) Uani 1 1 d . . . . .
H227 H 0.940019 -0.041991 0.784726 0.046 Uiso 1 1 calc R U . . .
C228 C 0.9647(3) -0.0950(3) 0.72781(18) 0.0368(12) Uani 1 1 d . . . . .
C229 C 0.9620(3) -0.1577(3) 0.7473(2) 0.0516(16) Uani 1 1 d . . . . .
H229 H 0.951970 -0.166074 0.778771 0.062 Uiso 1 1 calc R U . . .
C230 C 0.9740(3) -0.2078(3) 0.7203(2) 0.0581(18) Uani 1 1 d . . . . .
H230 H 0.973557 -0.251202 0.733312 0.070 Uiso 1 1 calc R U . . .
C231 C 0.9868(3) -0.1955(3) 0.6741(2) 0.0561(17) Uani 1 1 d . . . . .
H231 H 0.993449 -0.229942 0.655720 0.067 Uiso 1 1 calc R U . . .
C232 C 0.9899(3) -0.1327(3) 0.6551(2) 0.0405(12) Uani 1 1 d . . . . .
H232 H 0.998477 -0.123941 0.623641 0.049 Uiso 1 1 calc R U . . .
C233 C 0.9804(2) -0.0831(3) 0.68198(17) 0.0318(11) Uani 1 1 d . . . . .
C234 C 0.9830(2) -0.0115(2) 0.66666(16) 0.0278(10) Uani 1 1 d . . . . .
H234 H 0.995208 -0.003365 0.633634 0.033 Uiso 1 1 calc R U . . .
C235 C 1.0375(3) 0.0020(2) 0.69125(16) 0.0310(10) Uani 1 1 d . . . . .
C236 C 1.0999(3) 0.0221(2) 0.67325(18) 0.0345(11) Uani 1 1 d . . . . .
H236 H 1.111732 0.030236 0.641926 0.041 Uiso 1 1 calc R U . . .
C237 C 1.1453(3) 0.0302(3) 0.70172(19) 0.0409(12) Uani 1 1 d . . . . .
H237 H 1.188054 0.044583 0.689472 0.049 Uiso 1 1 calc R U . . .
C238 C 1.1301(3) 0.0182(3) 0.7460(2) 0.0483(14) Uani 1 1 d . . . . .
H238 H 1.162429 0.023380 0.764650 0.058 Uiso 1 1 calc R U . . .
C239 C 1.0669(3) -0.0019(3) 0.76501(19) 0.0441(14) Uani 1 1 d . . . . .
H239 H 1.055809 -0.010085 0.796384 0.053 Uiso 1 1 calc R U . . .
C240 C 1.0214(3) -0.0095(3) 0.73760(17) 0.0371(12) Uani 1 1 d . . . . .
C241 C 0.6912(3) 0.1380(3) 0.74639(19) 0.0511(17) Uani 1 1 d . . . . .
H241 H 0.679568 0.131626 0.779544 0.061 Uiso 1 1 calc R U . . .
C242 C 0.6371(3) 0.1182(3) 0.72226(19) 0.0463(15) Uani 1 1 d . . . . .
C243 C 0.5768(3) 0.0981(3) 0.7421(2) 0.0556(17) Uani 1 1 d . . . . .
H243 H 0.564404 0.093885 0.773549 0.067 Uiso 1 1 calc R U . . .
C244 C 0.5331(3) 0.0835(3) 0.7144(3) 0.064(2) Uani 1 1 d . . . . .
H244 H 0.491594 0.067967 0.727565 0.077 Uiso 1 1 calc R U . . .
C245 C 0.5493(3) 0.0913(3) 0.6689(3) 0.0566(17) Uani 1 1 d . . . . .
H245 H 0.519151 0.080783 0.651049 0.068 Uiso 1 1 calc R U . . .
C246 C 0.6102(3) 0.1147(3) 0.6484(2) 0.0397(12) Uani 1 1 d . . . . .
H246 H 0.620771 0.122121 0.616912 0.048 Uiso 1 1 calc R U . . .
C247 C 0.6541(3) 0.1265(3) 0.67601(17) 0.0354(11) Uani 1 1 d . . . . .
C248 C 0.7199(3) 0.1543(2) 0.66122(16) 0.0295(10) Uani 1 1 d . . . . .
H248 H 0.731340 0.161468 0.628088 0.035 Uiso 1 1 calc R U . . .
C249 C 0.7024(3) 0.2185(3) 0.68349(18) 0.0375(12) Uani 1 1 d . . . . .
C250 C 0.7021(3) 0.2808(3) 0.6614(2) 0.0427(13) Uani 1 1 d . . . . .
H250 H 0.714168 0.287371 0.630036 0.051 Uiso 1 1 calc R U . . .
C251 C 0.6829(4) 0.3331(4) 0.6885(3) 0.0625(19) Uani 1 1 d . . . . .
H251 H 0.681487 0.376544 0.674696 0.075 Uiso 1 1 calc R U . . .
C252 C 0.6666(4) 0.3248(4) 0.7321(3) 0.0623(19) Uani 1 1 d . . . . .
H252 H 0.653170 0.362407 0.748620 0.075 Uiso 1 1 calc R U . . .
C253 C 0.6686(3) 0.2645(4) 0.7540(2) 0.061(2) Uani 1 1 d . . . . .
H253 H 0.657898 0.259445 0.785579 0.073 Uiso 1 1 calc R U . . .
C254 C 0.6868(3) 0.2087(3) 0.72917(18) 0.0437(14) Uani 1 1 d . . . . .
C255 C 0.8698(2) 0.0923(2) 0.61246(15) 0.0241(9) Uani 1 1 d . . . . .
C256 C 0.8632(2) 0.1108(2) 0.57355(15) 0.0245(9) Uani 1 1 d . . . . .
C257 C 0.7911(5) -0.0206(6) 0.8153(4) 0.1126(14) Uani 1 1 d D U . . .
H25A H 0.804351 -0.033854 0.845727 0.135 Uiso 1 1 calc R U . . .
H25B H 0.818963 -0.056103 0.795845 0.135 Uiso 1 1 calc R U . . .
C258 C 0.7092(5) -0.0038(5) 0.8152(4) 0.1128(13) Uani 1 1 d D U . . .
H25C H 0.697065 0.016269 0.785272 0.135 Uiso 1 1 calc R U . . .
H25D H 0.682828 0.028879 0.836857 0.135 Uiso 1 1 calc R U . . .
C259 C 0.6852(5) -0.0645(5) 0.8270(4) 0.1127(13) Uani 1 1 d D U . . .
H25E H 0.700223 -0.083926 0.856445 0.135 Uiso 1 1 calc R U . . .
H25F H 0.714222 -0.096366 0.805330 0.135 Uiso 1 1 calc R U . . .
C260 C 0.6066(5) -0.0623(5) 0.8295(4) 0.1126(13) Uani 1 1 d D U . . .
H26A H 0.592329 -0.047046 0.799422 0.135 Uiso 1 1 calc R U . . .
H26B H 0.602717 -0.108291 0.836825 0.135 Uiso 1 1 calc R U . . .
C261 C 0.5537(5) -0.0221(5) 0.8598(4) 0.1123(13) Uani 1 1 d D U . . .
H26C H 0.559472 0.023411 0.854548 0.135 Uiso 1 1 calc R U . . .
H26D H 0.563703 -0.039857 0.890465 0.135 Uiso 1 1 calc R U . . .
C262 C 0.4723(5) -0.0187(5) 0.8561(4) 0.1117(13) Uani 1 1 d D U . . .
H26E H 0.463950 -0.009326 0.824546 0.134 Uiso 1 1 calc R U . . .
H26F H 0.461953 -0.061509 0.868025 0.134 Uiso 1 1 calc R U . . .
C263 C 0.4236(5) 0.0354(5) 0.8822(4) 0.1120(14) Uani 1 1 d D U . . .
H26G H 0.440117 0.026724 0.911892 0.134 Uiso 1 1 calc R U . . .
H26H H 0.435547 0.076671 0.868046 0.134 Uiso 1 1 calc R U . . .
C264 C 0.3470(5) 0.0505(5) 0.8899(4) 0.103(2) Uani 1 1 d D U . . .
H26I H 0.329539 0.034882 0.866427 0.154 Uiso 1 1 calc R U . . .
H26J H 0.325801 0.098758 0.889970 0.154 Uiso 1 1 calc R U . . .
H26K H 0.331351 0.028658 0.918851 0.154 Uiso 1 1 calc R U . . .
C265 C 1.1585(8) 0.1594(7) -0.0362(5) 0.169(5) Uiso 1 1 d D U . . .
H26L H 1.142638 0.154245 -0.003980 0.253 Uiso 1 1 calc R U . . .
H26M H 1.202134 0.122553 -0.044442 0.253 Uiso 1 1 calc R U . . .
H26N H 1.118087 0.159339 -0.051898 0.253 Uiso 1 1 calc R U . . .
C266 C 1.1777(7) 0.2234(6) -0.0486(4) 0.131(2) Uiso 1 1 d D U . . .
H26O H 1.230940 0.213594 -0.061131 0.157 Uiso 1 1 calc R U . . .
H26P H 1.148815 0.249057 -0.072322 0.157 Uiso 1 1 calc R U . . .
C267 C 1.1630(7) 0.2682(6) -0.0097(4) 0.131(2) Uiso 1 1 d D U . . .
H26Q H 1.110492 0.274893 0.003882 0.158 Uiso 1 1 calc R U . . .
H26R H 1.193774 0.242464 0.013257 0.158 Uiso 1 1 calc R U . . .
C268 C 1.1760(7) 0.3316(6) -0.0183(4) 0.131(2) Uiso 1 1 d D U . . .
H26S H 1.160333 0.347676 -0.047942 0.157 Uiso 1 1 calc R U . . .
H26T H 1.230920 0.320667 -0.023634 0.157 Uiso 1 1 calc R U . . .
C269 C 1.1529(7) 0.3970(6) 0.0057(4) 0.132(2) Uiso 1 1 d D U . . .
H26U H 1.168418 0.432279 -0.015054 0.158 Uiso 1 1 calc R U . . .
H26V H 1.098080 0.411605 0.012809 0.158 Uiso 1 1 calc R U . . .
C270 C 1.1827(8) 0.3903(7) 0.0440(4) 0.156(4) Uiso 1 1 d D U . . .
H27A H 1.193585 0.343742 0.056591 0.234 Uiso 1 1 calc R U . . .
H27B H 1.147281 0.418479 0.065405 0.234 Uiso 1 1 calc R U . . .
H27C H 1.228711 0.403714 0.037323 0.234 Uiso 1 1 calc R U . . .
C271 C 1.3431(7) -0.0039(6) 0.5803(4) 0.141(4) Uiso 1 1 d D U . . .
H27D H 1.328148 -0.004466 0.551469 0.212 Uiso 1 1 calc R U . . .
H27E H 1.371630 0.028378 0.577701 0.212 Uiso 1 1 calc R U . . .
H27F H 1.298718 0.008721 0.602483 0.212 Uiso 1 1 calc R U . . .
C272 C 1.3878(6) -0.0684(6) 0.5940(4) 0.1186(18) Uiso 1 1 d D U . . .
H27G H 1.440507 -0.068568 0.590095 0.142 Uiso 1 1 calc R U . . .
H27H H 1.383561 -0.101409 0.575492 0.142 Uiso 1 1 calc R U . . .
C273 C 1.3603(7) -0.0873(6) 0.6446(3) 0.1182(18) Uiso 1 1 d D U . . .
H27I H 1.305909 -0.080283 0.648835 0.142 Uiso 1 1 calc R U . . .
H27J H 1.383904 -0.134990 0.652542 0.142 Uiso 1 1 calc R U . . .
C274 C 1.3775(7) -0.0486(6) 0.6740(3) 0.1176(18) Uiso 1 1 d D U . . .
H27K H 1.345773 -0.002291 0.670088 0.141 Uiso 1 1 calc R U . . .
H27L H 1.429751 -0.047842 0.665143 0.141 Uiso 1 1 calc R U . . .
C275 C 1.3666(7) -0.0740(6) 0.7239(3) 0.1173(18) Uiso 1 1 d D U . . .
H27M H 1.313971 -0.072856 0.733812 0.141 Uiso 1 1 calc R U . . .
H27N H 1.397383 -0.120542 0.728450 0.141 Uiso 1 1 calc R U . . .
C276 C 1.3875(6) -0.0335(6) 0.7494(3) 0.112(3) Uiso 1 1 d D U . . .
H27O H 1.438295 -0.031739 0.737962 0.168 Uiso 1 1 calc R U . . .
H27P H 1.384925 -0.052221 0.780614 0.168 Uiso 1 1 calc R U . . .
H27Q H 1.353533 0.011562 0.747378 0.168 Uiso 1 1 calc R U . . .

loop_
_atom_site_aniso_label
_atom_site_aniso_U_11
_atom_site_aniso_U_22
_atom_site_aniso_U_33
_atom_site_aniso_U_23
_atom_site_aniso_U_13
_atom_site_aniso_U_12
Au1 0.02336(9) 0.02396(9) 0.03408(10) 0.00307(7) -0.00653(7) -0.00944(7)
Au2 0.02620(9) 0.01901(8) 0.03096(10) 0.00325(7) -0.00818(7) -0.00878(7)
Au3 0.02515(9) 0.02523(9) 0.03076(10) 0.00526(7) -0.00989(7) -0.00835(7)
O1 0.044(2) 0.0298(19) 0.041(2) -0.0063(16) -0.0048(17) 0.0004(16)
O2 0.060(2) 0.0239(18) 0.053(2) 0.0045(16) -0.032(2) -0.0190(17)
O3 0.0261(17) 0.046(2) 0.0326(19) 0.0026(16) -0.0075(14) -0.0111(15)
C1 0.033(2) 0.025(2) 0.035(3) -0.004(2) -0.008(2) -0.0032(19)
C2 0.027(2) 0.028(2) 0.033(3) -0.0007(19) -0.0079(19) -0.0069(19)
C3 0.031(2) 0.023(2) 0.029(2) -0.0009(18) -0.0050(19) -0.0074(18)
C4 0.026(2) 0.023(2) 0.032(2) 0.0000(18) -0.0058(18) -0.0081(18)
C5 0.035(2) 0.020(2) 0.034(3) -0.0006(18) -0.012(2) -0.0071(19)
C6 0.039(3) 0.026(2) 0.037(3) -0.001(2) -0.010(2) -0.008(2)
C7 0.042(3) 0.016(2) 0.047(3) 0.002(2) -0.011(2) -0.004(2)
C8 0.044(3) 0.029(3) 0.037(3) 0.005(2) -0.013(2) -0.014(2)
C9 0.043(3) 0.038(3) 0.051(3) 0.004(3) -0.020(3) -0.015(2)
C10 0.059(4) 0.061(4) 0.051(4) 0.019(3) -0.027(3) -0.027(3)
C11 0.065(4) 0.056(4) 0.042(3) 0.008(3) -0.018(3) -0.025(3)
C12 0.054(3) 0.047(3) 0.038(3) 0.006(3) -0.010(3) -0.026(3)
C13 0.044(3) 0.029(3) 0.041(3) 0.006(2) -0.010(2) -0.020(2)
C14 0.037(3) 0.024(2) 0.041(3) 0.003(2) -0.006(2) -0.012(2)
C15 0.040(3) 0.025(2) 0.043(3) 0.008(2) -0.015(2) -0.013(2)
C16 0.046(3) 0.021(2) 0.077(4) 0.013(3) -0.021(3) -0.015(2)
C17 0.062(4) 0.030(3) 0.088(5) 0.015(3) -0.044(4) -0.019(3)
C18 0.083(5) 0.031(3) 0.078(5) 0.014(3) -0.053(4) -0.022(3)
C19 0.059(4) 0.019(2) 0.059(4) 0.003(2) -0.026(3) -0.007(2)
C20 0.046(3) 0.018(2) 0.047(3) 0.006(2) -0.022(2) -0.007(2)
C21 0.029(2) 0.033(3) 0.030(2) 0.001(2) -0.0062(19) -0.006(2)
C22 0.037(3) 0.035(3) 0.027(2) 0.004(2) -0.009(2) -0.014(2)
C23 0.041(3) 0.040(3) 0.035(3) -0.003(2) -0.010(2) -0.011(2)
C24 0.050(3) 0.051(4) 0.038(3) -0.001(3) -0.013(3) -0.014(3)
C25 0.053(3) 0.038(3) 0.040(3) 0.001(2) -0.018(3) -0.012(3)
C26 0.043(3) 0.029(3) 0.037(3) 0.004(2) -0.014(2) -0.011(2)
C27 0.035(3) 0.027(2) 0.034(3) 0.001(2) -0.011(2) -0.013(2)
C28 0.032(2) 0.023(2) 0.032(2) 0.0022(19) -0.0048(19) -0.0075(19)
C29 0.028(2) 0.026(2) 0.029(2) 0.0028(18) -0.0066(18) -0.0111(18)
C30 0.034(3) 0.037(3) 0.032(3) 0.002(2) -0.004(2) -0.014(2)
C31 0.039(3) 0.043(3) 0.043(3) 0.001(2) -0.007(2) -0.021(2)
C32 0.041(3) 0.052(4) 0.047(3) 0.003(3) -0.012(3) -0.020(3)
C33 0.027(2) 0.041(3) 0.040(3) 0.005(2) -0.009(2) -0.007(2)
C34 0.031(2) 0.032(3) 0.032(3) 0.008(2) -0.006(2) -0.010(2)
C35 0.030(2) 0.022(2) 0.031(2) 0.0028(18) -0.0112(19) -0.0106(18)
C36 0.029(2) 0.021(2) 0.037(3) 0.0040(19) -0.011(2) -0.0133(18)
C37 0.061(4) 0.040(3) 0.054(4) -0.019(3) -0.020(3) 0.004(3)
C38 0.111(7) 0.067(5) 0.077(6) -0.041(4) -0.032(5) 0.023(5)
C39 0.065(5) 0.076(6) 0.111(7) -0.006(5) -0.013(5) -0.014(4)
C40 0.118(8) 0.088(7) 0.109(8) -0.030(6) -0.036(7) 0.010(6)
C41 0.070(5) 0.051(4) 0.091(6) -0.008(4) -0.004(4) -0.024(4)
C42 0.062(5) 0.064(5) 0.114(7) 0.002(5) -0.016(5) -0.016(4)
C43 0.054(4) 0.086(5) 0.053(4) 0.014(4) -0.024(3) -0.019(4)
C44 0.042(4) 0.085(6) 0.099(6) 0.013(5) -0.015(4) -0.007(4)
C45 0.041(3) 0.026(2) 0.046(3) 0.005(2) -0.020(2) -0.017(2)
C46 0.034(2) 0.024(2) 0.038(3) 0.008(2) -0.015(2) -0.0119(19)
C47 0.029(2) 0.022(2) 0.036(3) 0.0096(19) -0.015(2) -0.0085(18)
C48 0.026(2) 0.024(2) 0.031(2) 0.0085(18) -0.0099(18) -0.0137(18)
C49 0.033(2) 0.026(2) 0.035(3) 0.0074(19) -0.015(2) -0.0159(19)
C50 0.038(3) 0.027(2) 0.045(3) 0.009(2) -0.023(2) -0.015(2)
C51 0.046(3) 0.022(2) 0.047(3) 0.006(2) -0.025(2) -0.016(2)
C52 0.046(3) 0.024(2) 0.042(3) 0.009(2) -0.024(2) -0.011(2)
C53 0.051(3) 0.023(2) 0.049(3) 0.001(2) -0.023(3) -0.008(2)
C54 0.053(4) 0.041(3) 0.050(4) 0.001(3) -0.020(3) -0.009(3)
C55 0.044(3) 0.044(3) 0.044(3) -0.002(3) -0.012(3) -0.012(3)
C56 0.042(3) 0.033(3) 0.043(3) 0.005(2) -0.019(2) -0.013(2)
C57 0.044(3) 0.023(2) 0.043(3) 0.010(2) -0.026(2) -0.008(2)
C58 0.035(2) 0.021(2) 0.040(3) 0.0064(19) -0.018(2) -0.0107(19)
C59 0.033(3) 0.025(2) 0.052(3) 0.008(2) -0.022(2) -0.009(2)
C60 0.041(3) 0.028(3) 0.046(3) 0.007(2) -0.021(2) -0.011(2)
C61 0.052(3) 0.035(3) 0.043(3) 0.006(2) -0.012(3) -0.016(3)
C62 0.045(3) 0.035(3) 0.058(4) 0.015(3) -0.017(3) -0.018(2)
C63 0.055(3) 0.022(2) 0.055(4) 0.015(2) -0.030(3) -0.016(2)
C64 0.038(3) 0.021(2) 0.045(3) 0.009(2) -0.021(2) -0.008(2)
C65 0.033(2) 0.025(2) 0.041(3) 0.008(2) -0.019(2) -0.012(2)
C66 0.032(2) 0.025(2) 0.041(3) 0.008(2) -0.020(2) -0.0046(19)
C67 0.032(2) 0.027(2) 0.042(3) 0.000(2) -0.016(2) -0.006(2)
C68 0.033(3) 0.037(3) 0.041(3) 0.011(2) -0.018(2) -0.009(2)
C69 0.032(2) 0.031(3) 0.042(3) 0.012(2) -0.017(2) -0.011(2)
C70 0.030(2) 0.023(2) 0.041(3) 0.008(2) -0.016(2) -0.0068(19)
C71 0.029(2) 0.021(2) 0.041(3) 0.0060(19) -0.017(2) -0.0065(18)
C72 0.030(2) 0.023(2) 0.037(3) 0.0003(19) -0.016(2) -0.0084(18)
C73 0.030(2) 0.032(3) 0.039(3) 0.012(2) -0.018(2) -0.012(2)
C74 0.032(3) 0.047(3) 0.037(3) 0.005(2) -0.010(2) -0.007(2)
C75 0.037(3) 0.061(4) 0.049(4) 0.004(3) -0.013(3) -0.011(3)
C76 0.032(3) 0.058(4) 0.054(4) 0.011(3) -0.018(3) -0.017(3)
C77 0.037(3) 0.046(3) 0.057(4) 0.015(3) -0.024(3) -0.023(3)
C78 0.035(3) 0.033(3) 0.044(3) 0.013(2) -0.020(2) -0.013(2)
C79 0.027(2) 0.022(2) 0.034(3) 0.0053(18) -0.0118(19) -0.0079(18)
C80 0.033(2) 0.028(2) 0.031(2) 0.0086(19) -0.015(2) -0.013(2)
C81 0.091(2) 0.066(2) 0.117(3) -0.026(2) -0.021(2) -0.012(2)
C82 0.092(2) 0.067(2) 0.117(3) -0.026(2) -0.021(2) -0.012(2)
C83 0.093(2) 0.068(2) 0.118(3) -0.0254(19) -0.020(2) -0.011(2)
C84 0.094(2) 0.069(2) 0.119(3) -0.0248(19) -0.019(2) -0.010(2)
C85 0.095(2) 0.071(2) 0.120(3) -0.0239(19) -0.018(2) -0.009(2)
C86 0.097(2) 0.072(2) 0.121(3) -0.023(2) -0.017(2) -0.009(2)
C87 0.098(2) 0.074(2) 0.123(3) -0.023(2) -0.017(2) -0.009(2)
C88 0.134(6) 0.138(6) 0.153(5) 0.020(5) -0.019(5) -0.002(6)
C89 0.025(2) 0.031(3) 0.034(3) 0.008(2) -0.0089(19) -0.0084(19)
C90 0.027(2) 0.030(2) 0.031(2) 0.0031(19) -0.0090(19) -0.0086(19)
C91 0.023(2) 0.027(2) 0.034(2) 0.0059(19) -0.0108(18) -0.0102(18)
C92 0.029(2) 0.030(2) 0.028(2) 0.0085(19) -0.0076(19) -0.0126(19)
C93 0.023(2) 0.036(3) 0.034(3) 0.007(2) -0.0081(19) -0.0135(19)
C94 0.020(2) 0.041(3) 0.041(3) 0.004(2) -0.010(2) -0.010(2)
C95 0.024(2) 0.052(3) 0.033(3) 0.007(2) -0.002(2) -0.012(2)
C96 0.024(2) 0.052(3) 0.045(3) 0.006(3) -0.007(2) -0.017(2)
C97 0.031(3) 0.061(4) 0.069(4) 0.018(3) -0.012(3) -0.023(3)
C98 0.050(4) 0.052(4) 0.094(6) 0.018(4) -0.026(4) -0.028(3)
C99 0.050(4) 0.053(4) 0.108(7) -0.002(4) -0.025(4) -0.024(3)
C100 0.028(3) 0.052(4) 0.069(4) -0.007(3) -0.013(3) -0.017(3)
C101 0.026(2) 0.047(3) 0.047(3) 0.005(3) -0.012(2) -0.015(2)
C102 0.023(2) 0.050(3) 0.038(3) 0.006(2) -0.010(2) -0.018(2)
C103 0.026(2) 0.051(3) 0.035(3) 0.007(2) -0.007(2) -0.020(2)
C104 0.031(3) 0.060(4) 0.053(3) 0.014(3) -0.022(2) -0.022(3)
C105 0.035(3) 0.041(3) 0.064(4) 0.005(3) -0.023(3) -0.009(2)
C106 0.026(3) 0.041(3) 0.087(5) -0.005(3) -0.019(3) -0.004(2)
C107 0.028(3) 0.067(4) 0.053(4) -0.009(3) -0.006(2) -0.016(3)
C108 0.021(2) 0.052(3) 0.045(3) 0.006(3) -0.012(2) -0.014(2)
C109 0.027(2) 0.037(3) 0.034(3) 0.000(2) -0.010(2) -0.007(2)
C110 0.023(2) 0.030(3) 0.048(3) 0.000(2) -0.010(2) -0.0083(19)
C111 0.029(2) 0.038(3) 0.049(3) -0.009(2) -0.006(2) -0.010(2)
C112 0.036(3) 0.041(3) 0.063(4) -0.012(3) -0.003(3) -0.017(2)
C113 0.039(3) 0.030(3) 0.072(4) 0.006(3) -0.007(3) -0.016(2)
C114 0.030(3) 0.033(3) 0.052(3) 0.004(2) -0.006(2) -0.013(2)
C115 0.022(2) 0.030(2) 0.041(3) 0.002(2) -0.008(2) -0.0100(19)
C116 0.022(2) 0.028(2) 0.034(2) 0.0049(19) -0.0091(18) -0.0110(18)
C117 0.026(2) 0.030(2) 0.038(3) 0.002(2) -0.0117(19) -0.0157(19)
C118 0.025(2) 0.032(3) 0.041(3) -0.004(2) -0.006(2) -0.0106(19)
C119 0.028(2) 0.027(2) 0.051(3) -0.001(2) -0.016(2) -0.005(2)
C120 0.034(3) 0.027(3) 0.057(4) 0.007(2) -0.023(2) -0.009(2)
C121 0.031(2) 0.034(3) 0.038(3) 0.003(2) -0.017(2) -0.013(2)
C122 0.022(2) 0.032(3) 0.044(3) 0.004(2) -0.013(2) -0.0091(19)
C123 0.020(2) 0.028(2) 0.037(3) -0.001(2) -0.0065(18) -0.0061(18)
C124 0.025(2) 0.029(2) 0.034(3) 0.004(2) -0.0093(19) -0.0095(19)
C125 0.0479(17) 0.100(2) 0.092(2) -0.038(2) -0.0060(17) -0.0193(17)
C126 0.0489(16) 0.101(2) 0.093(2) -0.038(2) -0.0055(16) -0.0187(17)
C127 0.0496(16) 0.102(2) 0.094(2) -0.038(2) -0.0056(16) -0.0186(17)
C128 0.0509(16) 0.103(2) 0.095(2) -0.037(2) -0.0055(16) -0.0183(17)
C129 0.0521(16) 0.104(2) 0.097(2) -0.037(2) -0.0056(16) -0.0179(17)
C130 0.0530(16) 0.105(2) 0.098(2) -0.037(2) -0.0055(16) -0.0177(17)
C131 0.0540(17) 0.106(2) 0.099(2) -0.036(2) -0.0051(17) -0.0169(18)
C132 0.075(5) 0.147(6) 0.116(4) -0.055(4) -0.009(4) -0.023(5)
Au4 0.01821(8) 0.02300(9) 0.03012(9) 0.00301(7) -0.00623(6) -0.00598(6)
Au5 0.02480(9) 0.02150(9) 0.02590(9) 0.00493(6) -0.00892(7) -0.00883(7)
Au6 0.02012(8) 0.02574(9) 0.02489(9) 0.00523(7) -0.00830(6) -0.00755(6)
O4 0.0209(15) 0.0319(18) 0.047(2) 0.0048(15) -0.0042(14) -0.0129(14)
O5 0.0385(19) 0.0285(18) 0.043(2) 0.0147(15) -0.0160(16) -0.0151(15)
O6 0.054(3) 0.098(4) 0.028(2) 0.017(2) -0.0008(19) 0.032(3)
C133 0.020(2) 0.023(2) 0.043(3) 0.0063(19) -0.0074(19) -0.0104(17)
C134 0.020(2) 0.021(2) 0.042(3) 0.0041(19) -0.0092(19) -0.0048(17)
C135 0.021(2) 0.022(2) 0.034(2) 0.0065(18) -0.0122(18) -0.0076(17)
C136 0.019(2) 0.022(2) 0.034(2) 0.0019(18) -0.0068(18) -0.0040(16)
C137 0.022(2) 0.025(2) 0.036(3) 0.0025(19) -0.0061(18) -0.0086(17)
C138 0.025(2) 0.020(2) 0.041(3) 0.0038(19) -0.0113(19) -0.0105(17)
C139 0.028(2) 0.032(3) 0.044(3) 0.000(2) -0.010(2) -0.014(2)
C140 0.034(3) 0.031(3) 0.049(3) -0.001(2) -0.008(2) -0.011(2)
C141 0.036(3) 0.049(3) 0.056(4) -0.003(3) -0.015(3) -0.017(3)
C142 0.053(4) 0.078(5) 0.052(4) 0.004(3) -0.025(3) -0.029(4)
C143 0.078(5) 0.091(6) 0.039(4) 0.006(4) -0.021(3) -0.033(4)
C144 0.051(4) 0.057(4) 0.048(3) -0.006(3) -0.003(3) -0.025(3)
C145 0.034(3) 0.032(3) 0.044(3) -0.001(2) -0.012(2) -0.009(2)
C146 0.023(2) 0.030(2) 0.040(3) -0.005(2) -0.0057(19) -0.0122(19)
C147 0.030(2) 0.030(2) 0.037(3) -0.004(2) -0.008(2) -0.013(2)
C148 0.031(3) 0.031(3) 0.055(3) -0.011(2) -0.009(2) -0.009(2)
C149 0.043(3) 0.032(3) 0.058(4) -0.006(3) -0.016(3) -0.003(2)
C150 0.051(3) 0.021(3) 0.063(4) -0.002(2) -0.009(3) -0.008(2)
C151 0.038(3) 0.034(3) 0.054(3) -0.006(2) -0.002(2) -0.017(2)
C152 0.031(2) 0.028(2) 0.040(3) -0.005(2) -0.011(2) -0.009(2)
C153 0.0149(19) 0.030(2) 0.041(3) -0.001(2) -0.0028(18) -0.0093(17)
C154 0.019(2) 0.030(2) 0.042(3) -0.004(2) -0.0098(19) -0.0029(18)
C155 0.019(2) 0.028(3) 0.060(3) 0.002(2) -0.011(2) -0.0028(19)
C156 0.025(2) 0.039(3) 0.059(4) 0.004(3) -0.012(2) -0.003(2)
C157 0.031(3) 0.027(3) 0.055(3) 0.007(2) -0.014(2) -0.008(2)
C158 0.027(2) 0.021(2) 0.052(3) 0.005(2) -0.015(2) -0.0076(18)
C159 0.021(2) 0.024(2) 0.041(3) 0.0044(19) -0.0117(19) -0.0060(17)
C160 0.0161(19) 0.026(2) 0.035(2) 0.0032(19) -0.0071(17) -0.0044(17)
C161 0.025(2) 0.021(2) 0.036(3) -0.0012(19) -0.0057(19) -0.0061(17)
C162 0.030(2) 0.020(2) 0.044(3) -0.001(2) -0.007(2) -0.0067(18)
C163 0.046(3) 0.031(3) 0.039(3) 0.004(2) -0.017(2) -0.013(2)
C164 0.052(3) 0.033(3) 0.040(3) 0.004(2) -0.007(3) -0.014(3)
C165 0.036(3) 0.029(3) 0.041(3) 0.000(2) 0.002(2) -0.011(2)
C166 0.026(2) 0.022(2) 0.037(3) 0.0011(19) -0.0070(19) -0.0050(18)
C167 0.025(2) 0.020(2) 0.033(2) 0.0045(18) -0.0133(18) -0.0052(17)
C168 0.021(2) 0.018(2) 0.036(2) 0.0044(18) -0.0091(18) -0.0045(16)
C169 0.0547(16) 0.0438(15) 0.0541(15) 0.0066(13) -0.0108(13) -0.0216(13)
C170 0.0556(15) 0.0442(14) 0.0543(15) 0.0063(12) -0.0108(12) -0.0208(12)
C171 0.0569(15) 0.0449(14) 0.0548(14) 0.0062(12) -0.0106(12) -0.0201(12)
C172 0.0579(15) 0.0459(14) 0.0551(14) 0.0064(12) -0.0109(12) -0.0191(12)
C173 0.0579(15) 0.0463(14) 0.0556(14) 0.0058(12) -0.0107(12) -0.0198(12)
C174 0.0587(15) 0.0468(14) 0.0559(15) 0.0061(12) -0.0109(12) -0.0189(12)
C175 0.0590(16) 0.0475(15) 0.0566(15) 0.0056(13) -0.0104(13) -0.0193(13)
C176 0.090(4) 0.050(3) 0.058(2) 0.001(3) -0.013(3) -0.022(3)
C177 0.026(2) 0.021(2) 0.035(3) 0.0083(18) -0.0114(19) -0.0047(17)
C178 0.021(2) 0.023(2) 0.037(3) 0.0031(19) -0.0092(18) -0.0065(17)
C179 0.021(2) 0.024(2) 0.031(2) 0.0073(18) -0.0063(17) -0.0067(17)
C180 0.024(2) 0.024(2) 0.034(2) 0.0117(19) -0.0098(18) -0.0085(18)
C181 0.028(2) 0.030(2) 0.036(3) 0.011(2) -0.016(2) -0.0145(19)
C182 0.027(2) 0.026(2) 0.038(3) 0.009(2) -0.017(2) -0.0086(19)
C183 0.027(2) 0.029(2) 0.045(3) 0.017(2) -0.019(2) -0.0111(19)
C184 0.022(2) 0.030(3) 0.046(3) 0.010(2) -0.019(2) -0.0064(19)
C185 0.028(2) 0.036(3) 0.041(3) 0.005(2) -0.015(2) -0.005(2)
C186 0.034(3) 0.047(3) 0.044(3) -0.005(3) -0.016(2) -0.003(2)
C187 0.041(3) 0.034(3) 0.054(4) -0.002(3) -0.023(3) 0.001(2)
C188 0.045(3) 0.028(3) 0.071(4) 0.008(3) -0.036(3) -0.010(2)
C189 0.033(3) 0.029(3) 0.049(3) 0.015(2) -0.025(2) -0.013(2)
C190 0.036(3) 0.033(3) 0.040(3) 0.014(2) -0.022(2) -0.016(2)
C191 0.034(3) 0.042(3) 0.043(3) 0.015(2) -0.025(2) -0.019(2)
C192 0.044(3) 0.057(4) 0.055(4) 0.024(3) -0.029(3) -0.033(3)
C193 0.038(3) 0.074(5) 0.060(4) 0.015(3) -0.009(3) -0.030(3)
C194 0.035(3) 0.055(4) 0.055(4) 0.011(3) -0.014(3) -0.021(3)
C195 0.031(3) 0.042(3) 0.041(3) 0.014(2) -0.015(2) -0.014(2)
C196 0.028(2) 0.036(3) 0.037(3) 0.011(2) -0.015(2) -0.015(2)
C197 0.026(2) 0.023(2) 0.032(2) 0.0031(18) -0.0134(18) -0.0098(18)
C198 0.021(2) 0.026(2) 0.034(2) 0.0022(19) -0.0097(18) -0.0051(17)
C199 0.032(2) 0.030(3) 0.036(3) 0.003(2) -0.004(2) -0.004(2)
C200 0.053(3) 0.047(3) 0.038(3) -0.003(3) -0.002(3) -0.010(3)
C201 0.052(3) 0.036(3) 0.047(3) -0.010(3) -0.003(3) -0.005(3)
C202 0.038(3) 0.031(3) 0.046(3) -0.001(2) -0.010(2) -0.010(2)
C203 0.024(2) 0.024(2) 0.037(3) 0.0016(19) -0.0072(19) -0.0052(18)
C204 0.025(2) 0.022(2) 0.040(3) 0.0053(19) -0.013(2) -0.0083(18)
C205 0.022(2) 0.030(2) 0.030(2) 0.0008(19) -0.0093(18) -0.0081(18)
C206 0.027(2) 0.031(3) 0.039(3) 0.004(2) -0.008(2) -0.012(2)
C207 0.031(3) 0.044(3) 0.044(3) 0.008(2) -0.004(2) -0.012(2)
C208 0.028(2) 0.042(3) 0.040(3) -0.001(2) -0.007(2) -0.003(2)
C209 0.029(2) 0.026(2) 0.035(3) 0.0027(19) -0.015(2) -0.0060(19)
C210 0.024(2) 0.025(2) 0.026(2) 0.0040(18) -0.0092(17) -0.0069(17)
C211 0.026(2) 0.028(2) 0.026(2) 0.0057(18) -0.0115(18) -0.0080(18)
C212 0.028(2) 0.024(2) 0.024(2) 0.0058(17) -0.0107(17) -0.0099(18)
C213 0.082(2) 0.104(3) 0.084(2) -0.013(2) -0.0240(19) -0.025(2)
C214 0.083(2) 0.104(3) 0.084(2) -0.014(2) -0.0240(19) -0.024(2)
C314 0.083(2) 0.104(3) 0.084(2) -0.014(2) -0.0241(19) -0.025(2)
C215 0.083(2) 0.104(3) 0.084(2) -0.0142(19) -0.0240(19) -0.025(2)
C216 0.085(2) 0.104(3) 0.085(2) -0.0144(19) -0.0240(19) -0.024(2)
C217 0.085(2) 0.105(3) 0.085(2) -0.0151(19) -0.0236(19) -0.024(2)
C218 0.086(2) 0.105(3) 0.086(2) -0.015(2) -0.0231(19) -0.024(2)
C219 0.086(2) 0.106(3) 0.087(2) -0.016(2) -0.023(2) -0.024(2)
C220 0.102(5) 0.108(5) 0.103(5) -0.014(4) -0.026(4) -0.019(3)
C221 0.036(3) 0.075(4) 0.024(3) 0.007(3) 0.002(2) 0.013(3)
C222 0.028(2) 0.050(3) 0.027(3) 0.007(2) -0.004(2) 0.001(2)
C223 0.025(2) 0.038(3) 0.030(2) 0.003(2) -0.0075(19) 0.001(2)
C224 0.020(2) 0.029(2) 0.026(2) 0.0014(18) -0.0045(17) -0.0039(18)
C225 0.027(2) 0.031(3) 0.030(2) 0.001(2) -0.0069(19) -0.0031(19)
C226 0.026(2) 0.047(3) 0.029(3) 0.007(2) -0.0057(19) 0.000(2)
C227 0.030(2) 0.047(3) 0.024(2) 0.010(2) -0.0043(19) 0.004(2)
C228 0.023(2) 0.039(3) 0.039(3) 0.009(2) -0.003(2) -0.002(2)
C229 0.032(3) 0.053(4) 0.054(4) 0.020(3) 0.000(3) -0.003(3)
C230 0.045(3) 0.038(3) 0.079(5) 0.010(3) 0.015(3) -0.013(3)
C231 0.041(3) 0.040(3) 0.081(5) -0.001(3) 0.010(3) -0.015(3)
C232 0.030(3) 0.043(3) 0.046(3) -0.002(2) 0.004(2) -0.012(2)
C233 0.017(2) 0.036(3) 0.037(3) 0.007(2) -0.0051(18) -0.0043(18)
C234 0.026(2) 0.028(2) 0.026(2) 0.0031(18) -0.0057(18) -0.0039(18)
C235 0.030(2) 0.024(2) 0.034(3) -0.0008(19) -0.010(2) 0.0013(19)
C236 0.037(3) 0.027(2) 0.040(3) 0.005(2) -0.017(2) -0.006(2)
C237 0.044(3) 0.033(3) 0.048(3) 0.004(2) -0.021(3) -0.010(2)
C238 0.046(3) 0.045(3) 0.056(4) -0.004(3) -0.026(3) -0.005(3)
C239 0.050(3) 0.044(3) 0.032(3) 0.000(2) -0.018(2) 0.001(3)
C240 0.030(2) 0.040(3) 0.033(3) 0.003(2) -0.012(2) 0.005(2)
C241 0.030(3) 0.073(4) 0.030(3) 0.002(3) -0.005(2) 0.012(3)
C242 0.029(3) 0.048(3) 0.044(3) 0.012(3) 0.004(2) 0.003(2)
C243 0.025(3) 0.065(4) 0.062(4) 0.016(3) 0.003(3) -0.005(3)
C244 0.035(3) 0.043(4) 0.095(6) 0.008(4) 0.017(3) -0.003(3)
C245 0.030(3) 0.040(3) 0.094(5) -0.003(3) -0.005(3) -0.006(2)
C246 0.027(2) 0.033(3) 0.054(3) -0.005(2) -0.004(2) -0.002(2)
C247 0.026(2) 0.035(3) 0.036(3) 0.003(2) -0.003(2) 0.001(2)
C248 0.026(2) 0.031(2) 0.025(2) 0.0033(19) -0.0067(18) 0.0007(19)
C249 0.023(2) 0.047(3) 0.037(3) -0.004(2) -0.010(2) 0.002(2)
C250 0.034(3) 0.040(3) 0.052(3) -0.011(3) -0.011(2) -0.001(2)
C251 0.058(4) 0.052(4) 0.081(5) -0.020(4) -0.022(4) -0.006(3)
C252 0.050(4) 0.058(4) 0.074(5) -0.033(4) -0.021(3) 0.010(3)
C253 0.037(3) 0.090(6) 0.046(4) -0.034(4) -0.018(3) 0.015(3)
C254 0.030(3) 0.055(4) 0.036(3) -0.007(3) -0.010(2) 0.007(2)
C255 0.0179(19) 0.024(2) 0.030(2) 0.0002(18) -0.0058(17) -0.0049(16)
C256 0.0167(19) 0.030(2) 0.029(2) -0.0015(18) -0.0059(17) -0.0079(17)
C257 0.091(2) 0.103(3) 0.131(3) 0.007(2) 0.008(2) -0.031(2)
C258 0.091(2) 0.103(3) 0.131(3) 0.007(2) 0.008(2) -0.031(2)
C259 0.091(2) 0.103(3) 0.131(3) 0.007(2) 0.008(2) -0.031(2)
C260 0.091(2) 0.103(3) 0.131(3) 0.007(2) 0.008(2) -0.031(2)
C261 0.091(2) 0.103(3) 0.131(3) 0.007(2) 0.007(2) -0.031(2)
C262 0.090(2) 0.102(3) 0.131(3) 0.007(2) 0.007(2) -0.031(2)
C263 0.091(2) 0.102(3) 0.131(3) 0.007(2) 0.007(2) -0.031(2)
C264 0.089(3) 0.070(4) 0.138(6) -0.002(4) 0.017(4) -0.030(4)

loop_
_atom_type_symbol
_atom_type_description
_atom_type_scat_dispersion_real
_atom_type_scat_dispersion_imag
_atom_type_scat_source
C C 0.0033 0.0016 'International Tables Vol C Tables 4.2.6.8 and 6.1.1.4'
H H 0.0000 0.0000 'International Tables Vol C Tables 4.2.6.8 and 6.1.1.4'
O O 0.0106 0.0060 'International Tables Vol C Tables 4.2.6.8 and 6.1.1.4'
Cl Cl 0.1484 0.1585 'International Tables Vol C Tables 4.2.6.8 and 6.1.1.4'
Au Au -2.0133 8.8022 'International Tables Vol C Tables 4.2.6.8 and 6.1.1.4'

loop_
_geom_angle_atom_site_label_1
_geom_angle_atom_site_label_2
_geom_angle_atom_site_label_3
_geom_angle
_geom_angle_site_symmetry_1
_geom_angle_site_symmetry_3
_geom_angle_publ_flag
C36 Au1 C124 161.00(19) . . ?
C36 Au1 C123 166.64(18) . . ?
C124 Au1 C123 31.75(17) . . ?
C36 Au1 Au2 44.24(13) . 2_865 ?
C124 Au1 Au2 132.73(12) . 2_865 ?
C123 Au1 Au2 129.40(12) . 2_865 ?
C36 Au1 Au3 122.03(14) . . ?
C124 Au1 Au3 38.99(13) . . ?
C123 Au1 Au3 70.59(12) . . ?
Au2 Au1 Au3 113.895(8) 2_865 . ?
C80 Au2 C36 161.96(19) . 2_865 ?
C80 Au2 C35 166.17(19) . 2_865 ?
C36 Au2 C35 31.63(17) 2_865 2_865 ?
C80 Au2 Au1 123.19(14) . 2_865 ?
C36 Au2 Au1 38.78(13) 2_865 2_865 ?
C35 Au2 Au1 70.24(12) 2_865 2_865 ?
C80 Au2 Au3 40.66(13) . . ?
C36 Au2 Au3 140.41(12) 2_865 . ?
C35 Au2 Au3 131.52(12) 2_865 . ?
Au1 Au2 Au3 122.781(7) 2_865 . ?
C124 Au3 C80 160.95(19) . . ?
C124 Au3 C79 165.49(18) . . ?
C80 Au3 C79 32.62(17) . . ?
C124 Au3 Au1 44.04(14) . . ?
C80 Au3 Au1 134.45(13) . . ?
C79 Au3 Au1 127.09(12) . . ?
C124 Au3 Au2 124.94(14) . . ?
C80 Au3 Au2 36.09(13) . . ?
C79 Au3 Au2 68.59(11) . . ?
Au1 Au3 Au2 120.399(8) . . ?
C1 O1 C37 113.2(4) . . ?
C45 O2 C81 113.5(5) . . ?
C89 O3 C125 112.1(5) . . ?
O1 C1 C6 120.7(4) . . ?
O1 C1 C2 121.2(5) . . ?
C6 C1 C2 118.1(4) . . ?
C3 C2 C1 121.4(4) . . ?
C3 C2 C21 113.7(4) . . ?
C1 C2 C21 124.9(4) . . ?
C2 C3 C4 121.0(4) . . ?
C2 C3 C28 112.5(4) . . ?
C4 C3 C28 126.4(4) . . ?
C5 C4 C3 117.5(4) . . ?
C5 C4 C35 117.7(4) . . ?
C3 C4 C35 124.8(4) . . ?
C4 C5 C6 120.9(5) . . ?
C4 C5 C14 125.7(4) . . ?
C6 C5 C14 113.4(4) . . ?
C1 C6 C5 121.0(4) . . ?
C1 C6 C7 126.1(5) . . ?
C5 C6 C7 112.9(4) . . ?
C8 C7 C20 106.6(4) . . ?
C8 C7 C6 105.2(4) . . ?
C20 C7 C6 104.7(4) . . ?
C13 C8 C9 119.3(5) . . ?
C13 C8 C7 114.1(4) . . ?
C9 C8 C7 126.6(5) . . ?
C10 C9 C8 119.5(6) . . ?
C11 C10 C9 119.8(6) . . ?
C12 C11 C10 122.0(6) . . ?
C11 C12 C13 118.3(6) . . ?
C12 C13 C8 121.1(5) . . ?
C12 C13 C14 126.3(5) . . ?
C8 C13 C14 112.6(5) . . ?
C13 C14 C5 104.4(4) . . ?
C13 C14 C15 106.1(4) . . ?
C5 C14 C15 105.7(4) . . ?
C20 C15 C16 120.1(5) . . ?
C20 C15 C14 113.5(4) . . ?
C16 C15 C14 126.4(5) . . ?
C17 C16 C15 119.3(6) . . ?
C18 C17 C16 121.2(6) . . ?
C17 C18 C19 120.3(6) . . ?
C20 C19 C18 118.1(6) . . ?
C15 C20 C19 121.0(5) . . ?
C15 C20 C7 112.9(4) . . ?
C19 C20 C7 126.1(5) . . ?
C2 C21 C34 105.7(4) . . ?
C2 C21 C22 106.5(4) . . ?
C34 C21 C22 104.7(4) . . ?
C23 C22 C27 120.6(5) . . ?
C23 C22 C21 127.2(5) . . ?
C27 C22 C21 112.2(4) . . ?
C22 C23 C24 119.1(5) . . ?
C23 C24 C25 120.8(5) . . ?
C24 C25 C26 120.2(5) . . ?
C27 C26 C25 119.0(5) . . ?
C26 C27 C22 120.3(5) . . ?
C26 C27 C28 126.3(5) . . ?
C22 C27 C28 113.4(4) . . ?
C27 C28 C29 106.2(4) . . ?
C27 C28 C3 106.2(4) . . ?
C29 C28 C3 105.3(4) . . ?
C30 C29 C34 121.1(4) . . ?
C30 C29 C28 127.0(4) . . ?
C34 C29 C28 111.9(4) . . ?
C29 C30 C31 119.1(5) . . ?
C30 C31 C32 121.0(5) . . ?
C33 C32 C31 118.8(5) . . ?
C32 C33 C34 120.6(5) . . ?
C33 C34 C29 119.4(5) . . ?
C33 C34 C21 126.7(5) . . ?
C29 C34 C21 113.9(4) . . ?
C36 C35 C4 161.2(5) . . ?
C36 C35 Au2 70.6(3) . 2_865 ?
C4 C35 Au2 127.8(3) . 2_865 ?
C35 C36 Au1 171.0(4) . . ?
C35 C36 Au2 77.7(3) . 2_865 ?
Au1 C36 Au2 96.98(19) . 2_865 ?
O1 C37 C38 108.8(5) . . ?
C37 C38 C39 109.6(7) . . ?
C40 C39 C38 111.2(7) . . ?
C41 C40 C39 116.1(8) . . ?
C42 C41 C40 112.3(7) . . ?
C41 C42 C43 112.7(7) . . ?
C42 C43 C44 109.2(6) . . ?
C50 C45 C46 118.7(5) . . ?
C50 C45 O2 120.6(4) . . ?
C46 C45 O2 120.6(4) . . ?
C45 C46 C47 119.8(4) . . ?
C45 C46 C65 126.9(4) . . ?
C47 C46 C65 113.1(4) . . ?
C48 C47 C46 122.0(4) . . ?
C48 C47 C72 125.4(4) . . ?
C46 C47 C72 112.6(4) . . ?
C47 C48 C49 117.5(4) . . ?
C47 C48 C79 118.8(4) . . ?
C49 C48 C79 123.6(4) . . ?
C50 C49 C48 120.7(4) . . ?
C50 C49 C58 112.0(4) . . ?
C48 C49 C58 127.3(4) . . ?
C45 C50 C49 121.0(4) . . ?
C45 C50 C51 125.3(4) . . ?
C49 C50 C51 113.7(4) . . ?
C64 C51 C52 106.9(4) . . ?
C64 C51 C50 105.2(4) . . ?
C52 C51 C50 105.6(4) . . ?
C53 C52 C57 119.0(5) . . ?
C53 C52 C51 127.8(5) . . ?
C57 C52 C51 113.2(5) . . ?
C54 C53 C52 119.5(5) . . ?
C55 C54 C53 121.5(6) . . ?
C54 C55 C56 119.6(6) . . ?
C57 C56 C55 119.8(5) . . ?
C56 C57 C52 120.6(5) . . ?
C56 C57 C58 127.3(5) . . ?
C52 C57 C58 112.2(4) . . ?
C57 C58 C59 108.7(4) . . ?
C57 C58 C49 105.3(4) . . ?
C59 C58 C49 104.5(4) . . ?
C60 C59 C64 120.3(5) . . ?
C60 C59 C58 127.4(5) . . ?
C64 C59 C58 112.3(5) . . ?
C59 C60 C61 118.9(5) . . ?
C62 C61 C60 120.6(5) . . ?
C61 C62 C63 121.3(5) . . ?
C64 C63 C62 118.4(5) . . ?
C63 C64 C59 120.5(5) . . ?
C63 C64 C51 126.7(5) . . ?
C59 C64 C51 112.7(4) . . ?
C78 C65 C66 106.3(4) . . ?
C78 C65 C46 104.9(4) . . ?
C66 C65 C46 105.3(4) . . ?
C67 C66 C71 119.4(5) . . ?
C67 C66 C65 127.3(5) . . ?
C71 C66 C65 113.3(4) . . ?
C66 C67 C68 119.2(5) . . ?
C67 C68 C69 121.0(5) . . ?
C70 C69 C68 120.8(5) . . ?
C69 C70 C71 118.3(5) . . ?
C70 C71 C66 121.2(5) . . ?
C70 C71 C72 126.2(4) . . ?
C66 C71 C72 112.6(4) . . ?
C71 C72 C73 107.5(4) . . ?
C71 C72 C47 105.7(4) . . ?
C73 C72 C47 105.3(4) . . ?
C74 C73 C78 121.7(5) . . ?
C74 C73 C72 126.8(5) . . ?
C78 C73 C72 111.5(5) . . ?
C73 C74 C75 117.8(6) . . ?
C76 C75 C74 121.7(6) . . ?
C75 C76 C77 120.7(5) . . ?
C78 C77 C76 119.5(6) . . ?
C77 C78 C73 118.6(5) . . ?
C77 C78 C65 127.1(5) . . ?
C73 C78 C65 114.3(4) . . ?
C80 C79 C48 161.1(5) . . ?
C80 C79 Au3 69.8(3) . . ?
C48 C79 Au3 127.8(3) . . ?
C79 C80 Au2 173.9(4) . . ?
C79 C80 Au3 77.6(3) . . ?
Au2 C80 Au3 103.3(2) . . ?
C82 C81 O2 115.3(7) . . ?
C81 C82 C83 115.7(8) . . ?
C84 C83 C82 115.5(8) . . ?
C83 C84 C85 115.6(8) . . ?
C84 C85 C86 113.5(9) . . ?
C87 C86 C85 128.3(9) . . ?
C86 C87 C88 123.4(9) . . ?
O3 C89 C90 120.8(4) . . ?
O3 C89 C94 120.4(4) . . ?
C90 C89 C94 118.7(5) . . ?
C89 C90 C91 121.2(4) . . ?
C89 C90 C109 125.5(4) . . ?
C91 C90 C109 113.3(4) . . ?
C90 C91 C92 120.2(4) . . ?
C90 C91 C116 112.8(4) . . ?
C92 C91 C116 126.9(4) . . ?
C93 C92 C91 117.7(4) . . ?
C93 C92 C123 118.5(4) . . ?
C91 C92 C123 123.8(4) . . ?
C94 C93 C92 121.1(4) . . ?
C94 C93 C102 114.0(4) . . ?
C92 C93 C102 125.0(4) . . ?
C93 C94 C89 121.1(4) . . ?
C93 C94 C95 112.2(4) . . ?
C89 C94 C95 126.7(5) . . ?
C96 C95 C108 108.7(4) . . ?
C96 C95 C94 104.4(4) . . ?
C108 C95 C94 104.1(4) . . ?
C101 C96 C97 120.3(6) . . ?
C101 C96 C95 113.2(5) . . ?
C97 C96 C95 126.3(6) . . ?
C96 C97 C98 118.9(7) . . ?
C99 C98 C97 120.7(7) . . ?
C100 C99 C98 121.0(7) . . ?
C99 C100 C101 119.4(7) . . ?
C96 C101 C100 119.7(5) . . ?
C96 C101 C102 113.4(5) . . ?
C100 C101 C102 126.7(5) . . ?
C103 C102 C101 108.4(4) . . ?
C103 C102 C93 104.0(4) . . ?
C101 C102 C93 103.8(4) . . ?
C108 C103 C104 119.6(5) . . ?
C108 C103 C102 114.2(5) . . ?
C104 C103 C102 126.0(5) . . ?
C105 C104 C103 118.9(6) . . ?
C106 C105 C104 120.3(5) . . ?
C105 C106 C107 120.8(6) . . ?
C108 C107 C106 119.3(6) . . ?
C107 C108 C103 121.1(5) . . ?
C107 C108 C95 127.1(5) . . ?
C103 C108 C95 111.8(5) . . ?
C110 C109 C122 106.3(4) . . ?
C110 C109 C90 104.9(4) . . ?
C122 C109 C90 104.4(4) . . ?
C111 C110 C115 120.3(5) . . ?
C111 C110 C109 126.3(5) . . ?
C115 C110 C109 113.3(4) . . ?
C110 C111 C112 118.6(5) . . ?
C113 C112 C111 120.9(5) . . ?
C112 C113 C114 120.5(5) . . ?
C115 C114 C113 119.0(5) . . ?
C114 C115 C110 120.6(5) . . ?
C114 C115 C116 126.5(5) . . ?
C110 C115 C116 112.9(4) . . ?
C91 C116 C115 105.9(4) . . ?
C91 C116 C117 104.8(4) . . ?
C115 C116 C117 107.0(4) . . ?
C118 C117 C122 120.5(5) . . ?
C118 C117 C116 126.9(5) . . ?
C122 C117 C116 112.6(4) . . ?
C117 C118 C119 119.2(5) . . ?
C120 C119 C118 120.9(5) . . ?
C119 C120 C121 120.3(5) . . ?
C122 C121 C120 119.3(5) . . ?
C121 C122 C117 119.8(5) . . ?
C121 C122 C109 126.4(5) . . ?
C117 C122 C109 113.7(4) . . ?
C124 C123 C92 161.7(5) . . ?
C124 C123 Au1 71.3(3) . . ?
C92 C123 Au1 126.9(3) . . ?
C123 C124 Au3 171.0(4) . . ?
C123 C124 Au1 77.0(3) . . ?
Au3 C124 Au1 97.0(2) . . ?
O3 C125 C126 109.2(7) . . ?
C125 C126 C127 113.5(6) . . ?
C128 C127 C126 115.7(6) . . ?
C129 C128 C127 117.1(8) . . ?
C128 C129 C130 120.2(8) . . ?
C129 C130 C131 109.4(7) . . ?
C132 C131 C130 109.8(9) . . ?
C168 Au4 C256 160.98(18) . . ?
C168 Au4 C255 166.45(17) . . ?
C256 Au4 C255 31.45(16) . . ?
C168 Au4 Au6 121.72(13) . . ?
C256 Au4 Au6 39.30(12) . . ?
C255 Au4 Au6 70.51(11) . . ?
C168 Au4 Au5 43.34(12) . 2_756 ?
C256 Au4 Au5 134.46(12) . 2_756 ?
C255 Au4 Au5 128.20(11) . 2_756 ?
Au6 Au4 Au5 116.563(8) . 2_756 ?
C212 Au5 C168 161.54(17) . 2_756 ?
C212 Au5 C167 165.96(18) . 2_756 ?
C168 Au5 C167 32.11(16) 2_756 2_756 ?
C212 Au5 Au4 123.24(13) . 2_756 ?
C168 Au5 Au4 38.31(11) 2_756 2_756 ?
C167 Au5 Au4 70.24(11) 2_756 2_756 ?
C212 Au5 Au6 41.74(13) . . ?
C168 Au5 Au6 138.36(12) 2_756 . ?
C167 Au5 Au6 130.30(12) 2_756 . ?
Au4 Au5 Au6 121.055(8) 2_756 . ?
C256 Au6 C212 159.39(18) . . ?
C256 Au6 C211 168.04(18) . . ?
C212 Au6 C211 32.17(16) . . ?
C256 Au6 Au4 43.98(12) . . ?
C212 Au6 Au4 135.42(12) . . ?
C211 Au6 Au4 129.59(11) . . ?
C256 Au6 Au5 122.48(13) . . ?
C212 Au6 Au5 36.91(12) . . ?
C211 Au6 Au5 68.95(12) . . ?
Au4 Au6 Au5 118.960(7) . . ?
C133 O4 C169 115.1(4) . . ?
C177 O5 C213 112.3(5) . . ?
C221 O6 C257 116.9(8) . . ?
C134 C133 O4 120.6(4) . . ?
C134 C133 C138 119.1(4) . . ?
O4 C133 C138 120.2(4) . . ?
C133 C134 C135 120.5(4) . . ?
C133 C134 C153 125.3(4) . . ?
C135 C134 C153 114.1(4) . . ?
C136 C135 C134 120.6(4) . . ?
C136 C135 C160 127.4(4) . . ?
C134 C135 C160 112.0(4) . . ?
C135 C136 C137 118.2(4) . . ?
C135 C136 C167 124.0(4) . . ?
C137 C136 C167 117.8(4) . . ?
C138 C137 C136 121.8(4) . . ?
C138 C137 C146 112.6(4) . . ?
C136 C137 C146 125.6(4) . . ?
C137 C138 C133 119.7(4) . . ?
C137 C138 C139 113.9(4) . . ?
C133 C138 C139 126.4(4) . . ?
C140 C139 C138 105.8(4) . . ?
C140 C139 C152 107.8(4) . . ?
C138 C139 C152 103.7(4) . . ?
C141 C140 C145 118.8(5) . . ?
C141 C140 C139 127.7(5) . . ?
C145 C140 C139 113.6(5) . . ?
C140 C141 C142 120.4(5) . . ?
C143 C142 C141 120.6(6) . . ?
C142 C143 C144 120.1(6) . . ?
C145 C144 C143 118.7(6) . . ?
C144 C145 C140 121.4(5) . . ?
C144 C145 C146 126.5(5) . . ?
C140 C145 C146 111.9(5) . . ?
C145 C146 C147 106.9(4) . . ?
C145 C146 C137 104.9(4) . . ?
C147 C146 C137 105.9(4) . . ?
C148 C147 C152 120.1(5) . . ?
C148 C147 C146 126.7(4) . . ?
C152 C147 C146 113.0(4) . . ?
C147 C148 C149 119.6(5) . . ?
C150 C149 C148 119.3(5) . . ?
C149 C150 C151 121.2(5) . . ?
C152 C151 C150 118.9(5) . . ?
C151 C152 C147 120.7(5) . . ?
C151 C152 C139 127.0(5) . . ?
C147 C152 C139 112.3(4) . . ?
C134 C153 C154 105.1(4) . . ?
C134 C153 C166 104.9(4) . . ?
C154 C153 C166 106.2(4) . . ?
C155 C154 C159 118.5(5) . . ?
C155 C154 C153 127.5(4) . . ?
C159 C154 C153 113.9(4) . . ?
C154 C155 C156 119.7(5) . . ?
C157 C156 C155 120.6(5) . . ?
C156 C157 C158 120.9(5) . . ?
C159 C158 C157 118.6(5) . . ?
C158 C159 C154 121.4(4) . . ?
C158 C159 C160 127.1(4) . . ?
C154 C159 C160 111.4(4) . . ?
C135 C160 C161 105.7(4) . . ?
C135 C160 C159 106.7(4) . . ?
C161 C160 C159 106.3(4) . . ?
C162 C161 C166 120.3(4) . . ?
C162 C161 C160 127.0(4) . . ?
C166 C161 C160 112.8(4) . . ?
C163 C162 C161 119.2(5) . . ?
C162 C163 C164 121.1(5) . . ?
C163 C164 C165 120.6(5) . . ?
C166 C165 C164 118.5(5) . . ?
C165 C166 C161 120.3(5) . . ?
C165 C166 C153 126.5(4) . . ?
C161 C166 C153 113.2(4) . . ?
C168 C167 C136 162.9(5) . . ?
C168 C167 Au5 70.5(3) . 2_756 ?
C136 C167 Au5 125.7(3) . 2_756 ?
C167 C168 Au4 171.4(4) . . ?
C167 C168 Au5 77.4(3) . 2_756 ?
Au4 C168 Au5 98.35(18) . 2_756 ?
O4 C169 C170 113.2(5) . . ?
C169 C170 C171 113.3(5) . . ?
C172 C171 C170 114.5(5) . . ?
C173 C172 C171 111.2(5) . . ?
C172 C173 C174 111.2(5) . . ?
C175 C174 C173 115.4(6) . . ?
C176 C175 C174 114.8(6) . . ?
O5 C177 C182 120.3(4) . . ?
O5 C177 C178 120.7(4) . . ?
C182 C177 C178 119.0(4) . . ?
C179 C178 C177 119.6(4) . . ?
C179 C178 C204 114.6(4) . . ?
C177 C178 C204 125.8(4) . . ?
C180 C179 C178 121.4(4) . . ?
C180 C179 C197 127.4(4) . . ?
C178 C179 C197 111.2(4) . . ?
C179 C180 C181 117.6(4) . . ?
C179 C180 C211 124.0(4) . . ?
C181 C180 C211 118.4(4) . . ?
C182 C181 C180 121.3(4) . . ?
C182 C181 C190 112.6(4) . . ?
C180 C181 C190 126.1(4) . . ?
C181 C182 C177 120.9(4) . . ?
C181 C182 C183 113.4(4) . . ?
C177 C182 C183 125.7(4) . . ?
C182 C183 C184 105.6(4) . . ?
C182 C183 C196 105.2(4) . . ?
C184 C183 C196 106.6(4) . . ?
C189 C184 C185 120.4(5) . . ?
C189 C184 C183 113.2(5) . . ?
C185 C184 C183 126.4(4) . . ?
C184 C185 C186 119.1(5) . . ?
C187 C186 C185 120.8(5) . . ?
C186 C187 C188 120.0(5) . . ?
C189 C188 C187 119.1(5) . . ?
C188 C189 C184 120.5(5) . . ?
C188 C189 C190 126.4(5) . . ?
C184 C189 C190 113.1(5) . . ?
C189 C190 C191 106.7(4) . . ?
C189 C190 C181 106.1(4) . . ?
C191 C190 C181 104.8(4) . . ?
C192 C191 C196 120.2(5) . . ?
C192 C191 C190 126.9(5) . . ?
C196 C191 C190 112.9(4) . . ?
C191 C192 C193 119.3(5) . . ?
C192 C193 C194 121.6(5) . . ?
C195 C194 C193 118.6(6) . . ?
C196 C195 C194 120.1(5) . . ?
C195 C196 C191 120.2(5) . . ?
C195 C196 C183 127.7(4) . . ?
C191 C196 C183 112.1(4) . . ?
C198 C197 C210 107.3(4) . . ?
C198 C197 C179 105.6(4) . . ?
C210 C197 C179 106.3(4) . . ?
C199 C198 C203 120.0(5) . . ?
C199 C198 C197 127.5(4) . . ?
C203 C198 C197 112.5(4) . . ?
C198 C199 C200 119.5(5) . . ?
C201 C200 C199 120.7(5) . . ?
C200 C201 C202 120.4(5) . . ?
C203 C202 C201 118.9(5) . . ?
C202 C203 C198 120.6(5) . . ?
C202 C203 C204 126.4(4) . . ?
C198 C203 C204 113.0(4) . . ?
C205 C204 C203 105.9(4) . . ?
C205 C204 C178 105.3(4) . . ?
C203 C204 C178 105.4(4) . . ?
C206 C205 C210 120.3(4) . . ?
C206 C205 C204 126.9(4) . . ?
C210 C205 C204 112.9(4) . . ?
C207 C206 C205 117.7(5) . . ?
C208 C207 C206 122.2(5) . . ?
C207 C208 C209 120.2(5) . . ?
C208 C209 C210 119.9(5) . . ?
C209 C210 C205 119.6(4) . . ?
C209 C210 C197 128.0(4) . . ?
C205 C210 C197 112.3(4) . . ?
C212 C211 C180 161.2(5) . . ?
C212 C211 Au6 70.5(3) . . ?
C180 C211 Au6 128.0(3) . . ?
C211 C212 Au5 173.6(4) . . ?
C211 C212 Au6 77.4(3) . . ?
Au5 C212 Au6 101.35(18) . . ?
C214 C213 O5 123.2(11) . . ?
O5 C213 C314 124.1(10) . . ?
C213 C214 C215 116.6(14) . . ?
C213 C314 C215 110.2(14) . . ?
C216 C215 C314 130.7(10) . . ?
C216 C215 C214 99.5(10) . . ?
C217 C216 C215 135.3(9) . . ?
C216 C217 C218 130.8(9) . . ?
C217 C218 C219 129.8(9) . . ?
C218 C219 C220 118.8(9) . . ?
O6 C221 C222 120.6(5) . . ?
O6 C221 C226 119.6(5) . . ?
C222 C221 C226 119.8(5) . . ?
C221 C222 C223 121.4(5) . . ?
C221 C222 C241 126.8(5) . . ?
C223 C222 C241 111.6(4) . . ?
C224 C223 C222 119.9(4) . . ?
C224 C223 C248 127.1(4) . . ?
C222 C223 C248 113.0(4) . . ?
C223 C224 C225 118.5(4) . . ?
C223 C224 C255 118.0(4) . . ?
C225 C224 C255 123.5(4) . . ?
C226 C225 C224 121.3(4) . . ?
C226 C225 C234 112.2(4) . . ?
C224 C225 C234 126.4(4) . . ?
C225 C226 C221 119.1(4) . . ?
C225 C226 C227 113.0(4) . . ?
C221 C226 C227 127.8(5) . . ?
C226 C227 C228 104.8(4) . . ?
C226 C227 C240 106.5(4) . . ?
C228 C227 C240 106.6(4) . . ?
C229 C228 C233 120.6(6) . . ?
C229 C228 C227 126.7(5) . . ?
C233 C228 C227 112.7(4) . . ?
C228 C229 C230 118.8(6) . . ?
C229 C230 C231 120.9(6) . . ?
C232 C231 C230 119.6(6) . . ?
C231 C232 C233 119.8(6) . . ?
C228 C233 C232 120.2(5) . . ?
C228 C233 C234 113.1(5) . . ?
C232 C233 C234 126.6(5) . . ?
C235 C234 C233 107.0(4) . . ?
C235 C234 C225 106.7(4) . . ?
C233 C234 C225 104.2(4) . . ?
C236 C235 C240 119.2(5) . . ?
C236 C235 C234 127.4(5) . . ?
C240 C235 C234 113.4(4) . . ?
C235 C236 C237 119.0(5) . . ?
C238 C237 C236 121.4(6) . . ?
C237 C238 C239 120.5(5) . . ?
C238 C239 C240 118.8(5) . . ?
C239 C240 C235 121.1(5) . . ?
C239 C240 C227 126.6(5) . . ?
C235 C240 C227 112.2(4) . . ?
C254 C241 C222 108.1(5) . . ?
C254 C241 C242 105.5(4) . . ?
C222 C241 C242 103.8(5) . . ?
C243 C242 C247 121.2(6) . . ?
C243 C242 C241 126.0(6) . . ?
C247 C242 C241 112.7(5) . . ?
C242 C243 C244 117.8(6) . . ?
C243 C244 C245 121.5(6) . . ?
C246 C245 C244 120.6(7) . . ?
C247 C246 C245 117.2(6) . . ?
C246 C247 C242 121.6(5) . . ?
C246 C247 C248 125.9(5) . . ?
C242 C247 C248 112.3(5) . . ?
C247 C248 C223 107.2(4) . . ?
C247 C248 C249 106.8(4) . . ?
C223 C248 C249 105.0(4) . . ?
C254 C249 C250 121.9(5) . . ?
C254 C249 C248 112.6(5) . . ?
C250 C249 C248 125.5(5) . . ?
C249 C250 C251 115.8(6) . . ?
C252 C251 C250 123.0(7) . . ?
C251 C252 C253 121.8(7) . . ?
C252 C253 C254 118.9(6) . . ?
C249 C254 C253 118.4(6) . . ?
C249 C254 C241 113.7(5) . . ?
C253 C254 C241 127.9(6) . . ?
C256 C255 C224 163.6(4) . . ?
C256 C255 Au4 68.3(3) . . ?
C224 C255 Au4 127.6(3) . . ?
C255 C256 Au6 170.7(4) . . ?
C255 C256 Au4 80.2(3) . . ?
Au6 C256 Au4 96.72(18) . . ?
O6 C257 C258 99.3(8) . . ?
C257 C258 C259 109.3(9) . . ?
C258 C259 C260 120.8(9) . . ?
C261 C260 C259 118.1(10) . . ?
C260 C261 C262 113.1(9) . . ?
C263 C262 C261 106.9(9) . . ?
C264 C263 C262 124.4(10) . . ?
C267 C266 C265 115.3(11) . . ?
C268 C267 C266 119.9(11) . . ?
C267 C268 C269 136.8(11) . . ?
C270 C269 C268 114.0(11) . . ?
C271 C272 C273 108.8(10) . . ?
C274 C273 C272 112.6(9) . . ?
C273 C274 C275 114.9(10) . . ?
C276 C275 C274 109.9(9) . . ?

loop_
_geom_bond_atom_site_label_1
_geom_bond_atom_site_label_2
_geom_bond_distance
_geom_bond_site_symmetry_2
_geom_bond_publ_flag
Au1 C36 1.969(5) . ?
Au1 C124 2.188(5) . ?
Au1 C123 2.251(5) . ?
Au1 Au2 3.1209(3) 2_865 ?
Au1 Au3 3.1245(3) . ?
Au2 C80 1.963(5) . ?
Au2 C36 2.194(4) 2_865 ?
Au2 C35 2.272(5) 2_865 ?
Au2 Au3 3.2440(3) . ?
Au3 C124 1.981(5) . ?
Au3 C80 2.171(5) . ?
Au3 C79 2.259(5) . ?
O1 C1 1.355(6) . ?
O1 C37 1.441(7) . ?
O2 C45 1.387(6) . ?
O2 C81 1.428(10) . ?
O3 C89 1.389(6) . ?
O3 C125 1.430(9) . ?
C1 C6 1.403(7) . ?
C1 C2 1.391(7) . ?
C2 C3 1.390(6) . ?
C2 C21 1.509(7) . ?
C3 C4 1.404(6) . ?
C3 C28 1.532(6) . ?
C4 C5 1.413(6) . ?
C4 C35 1.436(6) . ?
C5 C6 1.390(7) . ?
C5 C14 1.532(7) . ?
C6 C7 1.540(7) . ?
C7 C8 1.511(7) . ?
C7 C20 1.521(7) . ?
C8 C13 1.392(8) . ?
C8 C9 1.383(7) . ?
C9 C10 1.398(8) . ?
C10 C11 1.360(9) . ?
C11 C12 1.373(8) . ?
C12 C13 1.385(8) . ?
C13 C14 1.533(7) . ?
C14 C15 1.523(7) . ?
C15 C20 1.400(7) . ?
C15 C16 1.378(7) . ?
C16 C17 1.377(9) . ?
C17 C18 1.377(10) . ?
C18 C19 1.409(9) . ?
C19 C20 1.382(7) . ?
C21 C34 1.524(7) . ?
C21 C22 1.532(7) . ?
C22 C23 1.368(7) . ?
C22 C27 1.407(7) . ?
C23 C24 1.379(8) . ?
C24 C25 1.397(8) . ?
C25 C26 1.384(7) . ?
C26 C27 1.379(7) . ?
C27 C28 1.505(7) . ?
C28 C29 1.538(6) . ?
C29 C30 1.377(7) . ?
C29 C34 1.394(7) . ?
C30 C31 1.387(7) . ?
C31 C32 1.404(8) . ?
C32 C33 1.388(8) . ?
C33 C34 1.390(7) . ?
C35 C36 1.219(7) . ?
C37 C38 1.509(8) . ?
C38 C39 1.596(10) . ?
C39 C40 1.556(10) . ?
C40 C41 1.541(10) . ?
C41 C42 1.472(9) . ?
C42 C43 1.498(9) . ?
C43 C44 1.582(9) . ?
C45 C50 1.381(7) . ?
C45 C46 1.403(7) . ?
C46 C47 1.387(7) . ?
C46 C65 1.538(6) . ?
C47 C48 1.392(6) . ?
C47 C72 1.530(6) . ?
C48 C49 1.400(6) . ?
C48 C79 1.425(6) . ?
C49 C50 1.400(7) . ?
C49 C58 1.531(6) . ?
C50 C51 1.529(7) . ?
C51 C64 1.513(7) . ?
C51 C52 1.512(7) . ?
C52 C53 1.367(8) . ?
C52 C57 1.417(7) . ?
C53 C54 1.384(8) . ?
C54 C55 1.367(8) . ?
C55 C56 1.384(8) . ?
C56 C57 1.363(7) . ?
C57 C58 1.528(7) . ?
C58 C59 1.516(7) . ?
C59 C60 1.383(8) . ?
C59 C64 1.429(7) . ?
C60 C61 1.419(7) . ?
C61 C62 1.366(8) . ?
C62 C63 1.424(8) . ?
C63 C64 1.380(7) . ?
C65 C78 1.495(7) . ?
C65 C66 1.511(7) . ?
C66 C67 1.396(7) . ?
C66 C71 1.400(7) . ?
C67 C68 1.377(7) . ?
C68 C69 1.384(7) . ?
C69 C70 1.390(7) . ?
C70 C71 1.387(6) . ?
C71 C72 1.512(7) . ?
C72 C73 1.512(7) . ?
C73 C74 1.366(7) . ?
C73 C78 1.408(7) . ?
C74 C75 1.403(8) . ?
C75 C76 1.336(9) . ?
C76 C77 1.397(9) . ?
C77 C78 1.380(7) . ?
C79 C80 1.247(6) . ?
C81 C82 1.443(12) . ?
C82 C83 1.539(12) . ?
C83 C84 1.513(13) . ?
C84 C85 1.511(12) . ?
C85 C86 1.418(13) . ?
C86 C87 1.365(11) . ?
C87 C88 1.717(15) . ?
C89 C90 1.376(6) . ?
C89 C94 1.393(7) . ?
C90 C91 1.402(7) . ?
C90 C109 1.539(6) . ?
C91 C92 1.413(6) . ?
C91 C116 1.526(6) . ?
C92 C93 1.401(6) . ?
C92 C123 1.438(7) . ?
C93 C94 1.382(7) . ?
C93 C102 1.532(6) . ?
C94 C95 1.543(6) . ?
C95 C96 1.529(8) . ?
C95 C108 1.537(7) . ?
C96 C101 1.382(8) . ?
C96 C97 1.397(8) . ?
C97 C98 1.365(10) . ?
C98 C99 1.369(10) . ?
C99 C100 1.371(9) . ?
C100 C101 1.381(8) . ?
C101 C102 1.524(7) . ?
C102 C103 1.521(8) . ?
C103 C108 1.394(7) . ?
C103 C104 1.399(7) . ?
C104 C105 1.384(8) . ?
C105 C106 1.377(9) . ?
C106 C107 1.390(9) . ?
C107 C108 1.353(8) . ?
C109 C110 1.524(7) . ?
C109 C122 1.544(7) . ?
C110 C111 1.369(7) . ?
C110 C115 1.405(7) . ?
C111 C112 1.399(8) . ?
C112 C113 1.371(9) . ?
C113 C114 1.387(8) . ?
C114 C115 1.371(7) . ?
C115 C116 1.530(7) . ?
C116 C117 1.532(6) . ?
C117 C118 1.366(7) . ?
C117 C122 1.394(7) . ?
C118 C119 1.398(7) . ?
C119 C120 1.350(8) . ?
C120 C121 1.397(7) . ?
C121 C122 1.381(7) . ?
C123 C124 1.216(7) . ?
C125 C126 1.468(9) . ?
C126 C127 1.555(9) . ?
C127 C128 1.505(9) . ?
C128 C129 1.461(10) . ?
C129 C130 1.471(9) . ?
C130 C131 1.630(10) . ?
C131 C132 1.354(10) . ?
Au4 C168 1.974(4) . ?
Au4 C256 2.169(4) . ?
Au4 C255 2.300(4) . ?
Au4 Au6 3.1017(3) . ?
Au4 Au5 3.1508(3) 2_756 ?
Au5 C212 1.965(4) . ?
Au5 C168 2.186(4) 2_756 ?
Au5 C167 2.263(4) 2_756 ?
Au5 Au6 3.2076(3) . ?
Au6 C256 1.978(5) . ?
Au6 C212 2.178(4) . ?
Au6 C211 2.255(4) . ?
O4 C133 1.383(5) . ?
O4 C169 1.419(7) . ?
O5 C177 1.378(5) . ?
O5 C213 1.411(9) . ?
O6 C221 1.374(6) . ?
O6 C257 1.396(11) . ?
C133 C134 1.387(6) . ?
C133 C138 1.415(7) . ?
C134 C135 1.400(6) . ?
C134 C153 1.527(7) . ?
C135 C136 1.394(6) . ?
C135 C160 1.516(6) . ?
C136 C137 1.406(6) . ?
C136 C167 1.440(6) . ?
C137 C138 1.370(6) . ?
C137 C146 1.522(7) . ?
C138 C139 1.526(7) . ?
C139 C140 1.486(7) . ?
C139 C152 1.530(7) . ?
C140 C141 1.389(7) . ?
C140 C145 1.413(7) . ?
C141 C142 1.388(9) . ?
C142 C143 1.375(9) . ?
C143 C144 1.424(9) . ?
C144 C145 1.370(8) . ?
C145 C146 1.523(7) . ?
C146 C147 1.516(7) . ?
C147 C148 1.386(7) . ?
C147 C152 1.401(7) . ?
C148 C149 1.401(8) . ?
C149 C150 1.382(8) . ?
C150 C151 1.405(8) . ?
C151 C152 1.367(7) . ?
C153 C154 1.517(7) . ?
C153 C166 1.516(7) . ?
C154 C155 1.386(6) . ?
C154 C159 1.417(6) . ?
C155 C156 1.392(7) . ?
C156 C157 1.360(7) . ?
C157 C158 1.402(6) . ?
C158 C159 1.361(6) . ?
C159 C160 1.532(6) . ?
C160 C161 1.522(7) . ?
C161 C162 1.390(7) . ?
C161 C166 1.408(6) . ?
C162 C163 1.376(7) . ?
C163 C164 1.374(8) . ?
C164 C165 1.413(8) . ?
C165 C166 1.379(7) . ?
C167 C168 1.233(6) . ?
C169 C170 1.495(9) . ?
C170 C171 1.552(8) . ?
C171 C172 1.511(9) . ?
C172 C173 1.536(9) . ?
C173 C174 1.527(9) . ?
C174 C175 1.496(9) . ?
C175 C176 1.518(9) . ?
C177 C182 1.380(6) . ?
C177 C178 1.416(6) . ?
C178 C179 1.392(6) . ?
C178 C204 1.517(6) . ?
C179 C180 1.411(6) . ?
C179 C197 1.523(6) . ?
C180 C181 1.396(6) . ?
C180 C211 1.430(6) . ?
C181 C182 1.391(6) . ?
C181 C190 1.534(6) . ?
C182 C183 1.517(6) . ?
C183 C184 1.518(8) . ?
C183 C196 1.536(7) . ?
C184 C189 1.390(7) . ?
C184 C185 1.377(7) . ?
C185 C186 1.396(8) . ?
C186 C187 1.383(8) . ?
C187 C188 1.390(8) . ?
C188 C189 1.392(8) . ?
C189 C190 1.511(8) . ?
C190 C191 1.524(7) . ?
C191 C192 1.378(7) . ?
C191 C196 1.412(7) . ?
C192 C193 1.374(9) . ?
C193 C194 1.405(9) . ?
C194 C195 1.400(7) . ?
C195 C196 1.372(7) . ?
C197 C198 1.502(7) . ?
C197 C210 1.515(6) . ?
C198 C199 1.367(7) . ?
C198 C203 1.410(6) . ?
C199 C200 1.400(8) . ?
C200 C201 1.357(8) . ?
C201 C202 1.414(8) . ?
C202 C203 1.362(7) . ?
C203 C204 1.504(7) . ?
C204 C205 1.518(6) . ?
C205 C206 1.396(6) . ?
C205 C210 1.409(6) . ?
C206 C207 1.400(7) . ?
C207 C208 1.361(8) . ?
C208 C209 1.378(7) . ?
C209 C210 1.391(6) . ?
C211 C212 1.230(6) . ?
C213 C214 1.317(18) . ?
C213 C314 1.47(2) . ?
C214 C215 1.60(2) . ?
C314 C215 1.559(19) . ?
C215 C216 1.401(11) . ?
C216 C217 1.400(10) . ?
C217 C218 1.431(11) . ?
C218 C219 1.382(12) . ?
C219 C220 1.496(12) . ?
C221 C222 1.363(7) . ?
C221 C226 1.407(7) . ?
C222 C223 1.406(7) . ?
C222 C241 1.536(7) . ?
C223 C224 1.398(6) . ?
C223 C248 1.510(6) . ?
C224 C225 1.397(6) . ?
C224 C255 1.445(6) . ?
C225 C226 1.402(7) . ?
C225 C234 1.531(6) . ?
C226 C227 1.525(7) . ?
C227 C228 1.519(8) . ?
C227 C240 1.529(8) . ?
C228 C229 1.389(8) . ?
C228 C233 1.387(7) . ?
C229 C230 1.380(10) . ?
C230 C231 1.395(10) . ?
C231 C232 1.386(8) . ?
C232 C233 1.379(8) . ?
C233 C234 1.534(7) . ?
C234 C235 1.499(7) . ?
C235 C236 1.378(7) . ?
C235 C240 1.402(7) . ?
C236 C237 1.395(7) . ?
C237 C238 1.342(8) . ?
C238 C239 1.398(9) . ?
C239 C240 1.367(7) . ?
C241 C254 1.497(9) . ?
C241 C242 1.550(9) . ?
C242 C243 1.358(8) . ?
C242 C247 1.396(7) . ?
C243 C244 1.410(10) . ?
C244 C245 1.372(10) . ?
C245 C246 1.409(8) . ?
C246 C247 1.385(8) . ?
C247 C248 1.512(7) . ?
C248 C249 1.529(7) . ?
C249 C254 1.378(7) . ?
C249 C250 1.392(8) . ?
C250 C251 1.401(8) . ?
C251 C252 1.318(10) . ?
C252 C253 1.348(11) . ?
C253 C254 1.421(9) . ?
C255 C256 1.218(6) . ?
C257 C258 1.495(11) . ?
C258 C259 1.467(11) . ?
C259 C260 1.473(11) . ?
C260 C261 1.409(10) . ?
C261 C262 1.556(11) . ?
C262 C263 1.478(11) . ?
C263 C264 1.382(10) . ?
C265 C266 1.488(14) . ?
C266 C267 1.565(13) . ?
C267 C268 1.417(13) . ?
C268 C269 1.570(13) . ?
C269 C270 1.364(11) . ?
C271 C272 1.427(13) . ?
C272 C273 1.582(12) . ?
C273 C274 1.438(12) . ?
C274 C275 1.546(12) . ?
C275 C276 1.419(12) . ?
